data_1101221
loop_
_publ_author_name
'Goto, Yuya'
'Kamata, Keigo'
'Yamaguchi, Kazuya'
'Uehara, Kazuhiro'
'Hikichi, Shiro'
'Mizuno, Noritaka'

_publ_section_title
;
 Synthesis, Structural Characterization, and Catalytic Performance of
 Dititanium-Substituted \g-Keggin Silicotungstate
;
_journal_coden_ASTM INOCAJ
_journal_issue 5
_journal_name_full 'Inorganic Chemistry'
_journal_page_first 2347
_journal_page_last 2356
_journal_paper_doi 10.1021/ic052179q
_journal_volume 45
_journal_year 2006
_chemical_formula_moiety 'C98 H200 K8 O126 Si2 Ti4 W20 '
_chemical_formula_sum 'C98 H200 K8 O126 Si2 Ti4 W20'
_chemical_formula_weight 7632.14
_space_group_IT_number 12
_symmetry_cell_setting monoclinic
_symmetry_space_group_name_Hall '-C 2y'
_symmetry_space_group_name_H-M 'C 1 2/m 1'
_cell_angle_alpha 90.0000
_cell_angle_beta 96.3280(8)
_cell_angle_gamma 90.0000
_cell_formula_units_Z 2
_cell_length_a 45.4319(7)
_cell_length_b 17.8884(4)
_cell_length_c 15.8179(3)
_cell_measurement_temperature 296.1
_cell_volume 12776.9(4)
_computing_cell_refinement CrystalClear
_computing_data_collection CrystalClear
_computing_data_reduction CrystalStructure
_computing_publication_material 'CrystalStructure 3.7.0'
_computing_structure_refinement CRYSTALS
_computing_structure_solution 'DIRDIF99 (PATTY)'
_diffrn_measured_fraction_theta_full 0.975
_diffrn_measured_fraction_theta_max 0.975
_diffrn_measurement_device_type 'Rigaku Saturn'
_diffrn_measurement_method \w
_diffrn_radiation_type 'Mo K\a'
_diffrn_radiation_wavelength 0.71069
_diffrn_reflns_limit_h_max 59
_diffrn_reflns_limit_h_min 0
_diffrn_reflns_limit_k_max 22
_diffrn_reflns_limit_k_min 0
_diffrn_reflns_limit_l_max 20
_diffrn_reflns_limit_l_min -20
_diffrn_reflns_number 15078
_diffrn_reflns_theta_full 27.71
_diffrn_reflns_theta_max 27.71
_exptl_absorpt_coefficient_mu 9.306
_exptl_absorpt_correction_type none
_exptl_crystal_colour NONE
_exptl_crystal_density_diffrn 1.984
_exptl_crystal_density_method 'not measured'
_exptl_crystal_description NONE
_exptl_crystal_F_000 7088.00
_exptl_crystal_size_max 0.00
_exptl_crystal_size_mid 0.00
_exptl_crystal_size_min 0.00
_refine_diff_density_max 2.27
_refine_diff_density_min -2.04
_refine_ls_extinction_method none
_refine_ls_goodness_of_fit_ref 11.430
_refine_ls_number_parameters 301
_refine_ls_number_reflns 9127
_refine_ls_R_factor_gt 0.0602
_refine_ls_shift/su_max 0.0000
_refine_ls_structure_factor_coef F
_refine_ls_weighting_details 'w = 1.0'
_refine_ls_weighting_scheme unit
_refine_ls_wR_factor_ref 0.0783
_reflns_number_gt 9072
_reflns_number_total 15078
_reflns_threshold_expression F^2^>2.0\s(F^2^)
_cod_original_sg_symbol_H-M 'C 2/m'
_cod_original_formula_sum 'C98 H200 K8 O126 Si2 Ti4 W20 '
_cod_database_code 1101221

loop_
_symmetry_equiv_pos_site_id
_symmetry_equiv_pos_as_xyz
1 +X,+Y,+Z
2 -X,+Y,-Z
3 -X,-Y,-Z
4 +X,-Y,+Z
5 1/2+X,1/2+Y,+Z
6 1/2-X,1/2+Y,-Z
7 1/2-X,1/2-Y,-Z
8 1/2+X,1/2-Y,+Z

loop_
_atom_site_label
_atom_site_type_symbol
_atom_site_fract_x
_atom_site_fract_y
_atom_site_fract_z
_atom_site_U_iso_or_equiv
_atom_site_adp_type
_atom_site_occupancy
_atom_site_symmetry_multiplicity
_atom_site_calc_flag
_atom_site_refinement_flags
_atom_site_disorder_assembly
_atom_site_disorder_group
W(1) W 0.40682(2) 0.33421(5) 0.36778(6) 0.0591(2) Uani 1.00 1 d . . .
W(2) W 0.40685(2) 0.33410(5) 0.57717(6) 0.0594(2) Uani 1.00 1 d . . .
W(3) W 0.38232(3) 0.5000 0.24307(10) 0.0611(3) Uani 1.00 2 d S . .
W(4) W 0.38282(3) 0.5000 0.68746(10) 0.0612(3) Uani 1.00 2 d S . .
W(5) W 0.33104(2) 0.40641(5) 0.33194(6) 0.0539(2) Uani 1.00 1 d . . .
W(6) W 0.33116(2) 0.40637(5) 0.56773(6) 0.0542(2) Uani 1.00 1 d . . .
Ti(1) Ti 0.46076(6) 0.41131(19) 0.4892(3) 0.0620(11) Uani 1.00 1 d . . .
K(1) K 0.5000 0.0000 0.5000 0.115 Uani 1.00 4 d R . .
K(2) K 0.3153(2) 0.0000 0.4735(9) 0.138(4) Uani 1.00 2 d S . .
K(3) K 0.5000 0.2892(11) 0.0000 0.181(6) Uani 1.00 2 d S . .
K(4) K 0.6783 0.1737 0.0435 0.448 Uiso 0.75 1 d R . .
Si(1) Si 0.38713(13) 0.5000 0.4666(5) 0.046(2) Uani 1.00 2 d S . .
O(1) O 0.4602(3) 0.5000 0.5666(15) 0.064(6) Uani 1.00 2 d S . .
O(2) O 0.4593(3) 0.5000 0.4116(17) 0.074(7) Uani 1.00 2 d S . .
O(3) O 0.4477(2) 0.3505(6) 0.3966(10) 0.063(4) Uani 1.00 1 d . . .
O(4) O 0.4477(2) 0.3509(7) 0.5738(10) 0.062(4) Uani 1.00 1 d . . .
O(5) O 0.4061(2) 0.4210(7) 0.2944(9) 0.062(4) Uani 1.00 1 d . . .
O(6) O 0.4063(2) 0.4201(7) 0.6501(9) 0.062(4) Uani 1.00 1 d . . .
O(7) O 0.4052(2) 0.2815(7) 0.4708(10) 0.064(4) Uani 1.00 1 d . . .
O(8) O 0.3647(2) 0.3451(7) 0.3633(9) 0.058(4) Uani 1.00 1 d . . .
O(9) O 0.3643(2) 0.3447(7) 0.5565(9) 0.057(4) Uani 1.00 1 d . . .
O(10) O 0.3500(2) 0.4294(8) 0.2334(9) 0.066(4) Uani 1.00 1 d . . .
O(11) O 0.3503(2) 0.4282(8) 0.6773(9) 0.062(4) Uani 1.00 1 d . . .
O(12) O 0.3109(3) 0.5000 0.3145(12) 0.053(5) Uani 1.00 2 d S . .
O(13) O 0.3107(3) 0.5000 0.5717(13) 0.055(5) Uani 1.00 2 d S . .
O(14) O 0.3235(2) 0.4048(6) 0.4466(8) 0.049(3) Uani 1.00 1 d . . .
O(15) O 0.4076(2) 0.4249(6) 0.4722(9) 0.051(3) Uani 1.00 1 d . . .
O(16) O 0.3655(3) 0.5000 0.3770(12) 0.047(5) Uani 1.00 2 d S . .
O(17) O 0.3658(3) 0.5000 0.5423(12) 0.050(5) Uani 1.00 2 d S . .
O(101) O 0.5000 0.3929(9) 0.5000 0.073(6) Uani 1.00 2 d S . .
O(102) O 0.4082(2) 0.2626(8) 0.2987(11) 0.075(5) Uani 1.00 1 d . . .
O(103) O 0.4092(2) 0.2623(8) 0.6474(11) 0.079(5) Uani 1.00 1 d . . .
O(104) O 0.3918(5) 0.5000 0.1433(16) 0.084(8) Uani 1.00 2 d S . .
O(105) O 0.3927(5) 0.5000 0.7957(15) 0.081(8) Uani 1.00 2 d S . .
O(106) O 0.3051(2) 0.3448(8) 0.2895(10) 0.067(4) Uani 1.00 1 d . . .
O(107) O 0.3050(2) 0.3455(8) 0.5944(9) 0.065(4) Uani 1.00 1 d . . .
O(201) O 0.500000(10) 0.1576(3) 0.500000(10) 0.24(2) Uiso 0.50 2 d SP . .
O(202) O 0.4614(7) 0.06729(10) 0.614(2) 0.24(2) Uiso 0.25 1 d P . .
O(203) O 0.4705(9) -0.08895(18) 0.611(3) 0.24(2) Uiso 0.25 1 d P . .
O(204) O 0.5258(7) -0.1394(3) 0.555(3) 0.24(2) Uiso 0.25 1 d P . .
O(205) O 0.5553(5) -0.04823(11) 0.447(3) 0.24(2) Uiso 0.25 1 d P . .
O(206) O 0.5471(3) 0.10647(12) 0.457(2) 0.24(2) Uiso 0.25 1 d P . .
O(301) O 0.3255(7) 0.15670(6) 0.457(3) 0.229(9) Uiso 0.50 1 d P . .
O(302) O 0.2722(6) 0.10702(8) 0.517(2) 0.229(9) Uiso 0.50 1 d P . .
O(303) O 0.2672(5) -0.0463(5) 0.5631(16) 0.229(9) Uiso 0.50 1 d P . .
O(304) O 0.2992(7) -0.15127(12) 0.477(3) 0.229(9) Uiso 0.50 1 d P . .
O(305) O 0.3532(6) -0.10408(3) 0.414(2) 0.229(9) Uiso 0.50 1 d P . .
O(306) O 0.3601(5) 0.0512(5) 0.3716(17) 0.229(9) Uiso 0.50 1 d P . .
O(401) O 0.5455(10) 0.363(2) 0.104(3) 0.322(16) Uiso 0.50 1 d P . .
O(402) O 0.5482(10) 0.382(2) -0.073(4) 0.322(16) Uiso 0.50 1 d P . .
O(403) O 0.5031(13) 0.323(2) -0.186(3) 0.322(16) Uiso 0.50 1 d P . .
O(404) O 0.4460(11) 0.306(2) -0.130(4) 0.322(16) Uiso 0.50 1 d P . .
O(405) O 0.4434(10) 0.293(2) 0.049(4) 0.322(16) Uiso 0.50 1 d P . .
O(406) O 0.4900(13) 0.352(2) 0.162(3) 0.322(16) Uiso 0.50 1 d P . .
O(504) O 0.7044 0.2164 0.2268 0.253 Uiso 0.75 1 d R . .
O(503) O 0.6457 0.1795 0.1808 0.253 Uiso 0.75 1 d R . .
O(502) O 0.6326 0.0708 0.0565 0.253 Uiso 0.75 1 d R . .
O(501) O 0.6730 0.0482 -0.0640 0.253 Uiso 0.75 1 d R . .
O(506) O 0.7325 0.0911 -0.0165 0.253 Uiso 0.75 1 d R . .
O(505) O 0.7440 0.1994 0.1056 0.253 Uiso 0.75 1 d R . .
C(1) C 0.4705(15) 0.5000 0.659(4) 0.07(2) Uani 0.50 2 d SP . .
C(2) C 0.4708(14) 0.5000 0.334(5) 0.08(2) Uani 0.50 2 d SP . .
C(412) C 0.5398(13) 0.388(3) 0.188(3) 0.322(16) Uiso 0.50 1 d P . .
C(411) C 0.5162(15) 0.341(3) 0.217(3) 0.322(16) Uiso 0.50 1 d P . .
C(201) C 0.4720(4) 0.18638(18) 0.5610(15) 0.24(2) Uiso 0.25 1 d P . .
C(202) C 0.4480(5) 0.1317(3) 0.575(2) 0.24(2) Uiso 0.25 1 d P . .
C(203) C 0.4391(9) 0.000000(10) 0.633(3) 0.24(2) Uiso 0.50 2 d SP . .
C(204) C 0.4551(12) -0.0544(4) 0.673(3) 0.24(2) Uiso 0.25 1 d P . .
C(205) C 0.4869(11) -0.1538(6) 0.644(3) 0.24(2) Uiso 0.25 1 d P . .
C(206) C 0.5025(8) -0.1885(2) 0.576(3) 0.24(2) Uiso 0.25 1 d P . .
C(207) C 0.5444(7) -0.16838(11) 0.493(3) 0.24(2) Uiso 0.25 1 d P . .
C(208) C 0.5691(6) -0.1162(2) 0.480(4) 0.24(2) Uiso 0.25 1 d P . .
C(209) C 0.5777(6) 0.000000(10) 0.428(4) 0.24(2) Uiso 0.50 2 d SP . .
C(210) C 0.5633(7) 0.0734(4) 0.393(3) 0.24(2) Uiso 0.25 1 d P . .
C(211) C 0.5341(5) 0.1764(4) 0.4275(18) 0.24(2) Uiso 0.25 1 d P . .
C(212) C 0.51664(12) 0.20628(18) 0.4954(9) 0.24(2) Uiso 0.25 1 d P . .
C(301) C 0.3000(8) 0.2058(3) 0.462(4) 0.229(9) Uiso 0.50 1 d P . .
C(302) C 0.2834(8) 0.1824(4) 0.535(3) 0.229(9) Uiso 0.50 1 d P . .
C(303) C 0.2542(6) 0.0801(5) 0.582(2) 0.229(9) Uiso 0.50 1 d P . .
C(304) C 0.2424(5) 0.000000(10) 0.5609(16) 0.229(9) Uiso 1.00 2 d S . .
C(305) C 0.2568(6) -0.12287(9) 0.548(2) 0.229(9) Uiso 0.50 1 d P . .
C(306) C 0.2837(8) -0.1721(5) 0.548(3) 0.229(9) Uiso 0.50 1 d P . .
C(307) C 0.3230(8) -0.20176(12) 0.464(4) 0.229(9) Uiso 0.50 1 d P . .
C(308) C 0.3401(8) -0.1754(5) 0.392(3) 0.229(9) Uiso 0.50 1 d P . .
C(309) C 0.3716(6) -0.0757(6) 0.350(2) 0.229(9) Uiso 0.50 1 d P . .
C(310) C 0.3843(5) 0.000000(10) 0.3753(17) 0.229(9) Uiso 1.00 2 d S . .
C(311) C 0.3703(6) 0.12633(6) 0.398(2) 0.229(9) Uiso 0.50 1 d P . .
C(312) C 0.3444(8) 0.1781(5) 0.392(3) 0.229(9) Uiso 0.50 1 d P . .
C(401) C 0.5675(10) 0.409(2) 0.072(4) 0.322(16) Uiso 0.50 1 d P . .
C(402) C 0.5739(9) 0.378(2) -0.010(4) 0.322(16) Uiso 0.50 1 d P . .
C(403) C 0.5543(12) 0.354(3) -0.155(4) 0.322(16) Uiso 0.50 1 d P . .
C(404) C 0.5272(14) 0.365(3) -0.214(3) 0.322(16) Uiso 0.50 1 d P . .
C(405) C 0.4764(15) 0.325(3) -0.243(3) 0.322(16) Uiso 0.50 1 d P . .
C(406) C 0.4548(14) 0.275(3) -0.209(3) 0.322(16) Uiso 0.50 1 d P . .
C(407) C 0.4251(10) 0.261(2) -0.096(4) 0.322(16) Uiso 0.50 1 d P . .
C(408) C 0.4180(9) 0.296(2) -0.014(4) 0.322(16) Uiso 0.50 1 d P . .
C(409) C 0.4382(12) 0.326(3) 0.128(4) 0.322(16) Uiso 0.50 1 d P . .
C(410) C 0.4649(14) 0.317(3) 0.190(3) 0.322(16) Uiso 0.50 1 d P . .
C(506) C 0.6807 0.2521 0.2628 0.253 Uiso 0.75 1 d R . .
C(505) C 0.6562 0.1984 0.2640 0.253 Uiso 0.75 1 d R . .
C(504) C 0.6196 0.1361 0.1744 0.253 Uiso 0.75 1 d R . .
C(503) C 0.6102 0.1134 0.0861 0.253 Uiso 0.75 1 d R . .
C(502) C 0.6248 0.0432 -0.0279 0.253 Uiso 0.75 1 d R . .
C(501) C 0.6495 0.0000 -0.0556 0.253 Uiso 1.50 2 d R . .
C(512) C 0.6983 0.0000 -0.0897 0.253 Uiso 1.50 2 d R . .
C(511) C 0.7223 0.0630 -0.0979 0.253 Uiso 0.75 1 d R . .
C(510) C 0.7575 0.1404 -0.0145 0.253 Uiso 0.75 1 d R . .
C(509) C 0.7678 0.1613 0.0729 0.253 Uiso 0.75 1 d R . .
C(508) C 0.7524 0.2258 0.1900 0.253 Uiso 0.75 1 d R . .
C(507) C 0.7283 0.2665 0.2210 0.253 Uiso 0.75 1 d R . .

loop_
_atom_site_aniso_label
_atom_site_aniso_U_11
_atom_site_aniso_U_22
_atom_site_aniso_U_33
_atom_site_aniso_U_12
_atom_site_aniso_U_13
_atom_site_aniso_U_23
W(1) 0.0343(3) 0.0379(4) 0.1065(7) -0.0021(3) 0.0143(4) -0.0103(4)
W(2) 0.0343(3) 0.0386(4) 0.1040(7) -0.0009(3) 0.0018(4) 0.0114(4)
W(3) 0.0454(6) 0.0590(7) 0.0814(9) 0.0000 0.0177(6) 0.0000
W(4) 0.0445(6) 0.0586(7) 0.0785(9) 0.0000 -0.0019(6) 0.0000
W(5) 0.0327(3) 0.0492(4) 0.0797(6) -0.0042(3) 0.0054(3) -0.0073(4)
W(6) 0.0326(3) 0.0493(4) 0.0812(6) -0.0041(3) 0.0089(3) 0.0048(4)
Ti(1) 0.0283(15) 0.0301(17) 0.127(3) -0.0018(13) 0.0079(18) 0.000(2)
K(1) 0.064(6) 0.032(5) 0.247(18) 0.0000 0.005(8) 0.0000
K(2) 0.083(5) 0.039(4) 0.312(16) 0.0000 0.105(8) 0.0000
K(3) 0.117(8) 0.34(2) 0.083(7) 0.0000 0.005(6) 0.0000
Si(1) 0.027(3) 0.036(3) 0.077(5) 0.0000 0.007(3) 0.0000
O(1) 0.028(8) 0.039(10) 0.123(19) 0.0000 0.001(10) 0.0000
O(2) 0.033(9) 0.037(10) 0.15(2) 0.0000 0.018(12) 0.0000
O(3) 0.039(6) 0.032(6) 0.118(12) 0.007(5) 0.013(7) -0.003(7)
O(4) 0.039(6) 0.039(7) 0.108(12) 0.006(5) 0.001(7) 0.004(7)
O(5) 0.037(6) 0.060(8) 0.091(11) -0.006(6) 0.017(6) -0.018(8)
O(6) 0.039(6) 0.051(8) 0.093(11) -0.000(6) -0.003(6) 0.012(7)
O(7) 0.028(5) 0.039(7) 0.125(12) 0.001(5) 0.014(6) -0.006(8)
O(8) 0.039(6) 0.044(7) 0.092(10) -0.006(5) 0.012(6) -0.010(7)
O(9) 0.036(6) 0.039(7) 0.095(10) -0.006(5) 0.003(6) 0.010(7)
O(10) 0.053(7) 0.067(9) 0.080(10) 0.004(7) 0.018(7) -0.005(8)
O(11) 0.040(6) 0.066(9) 0.079(10) -0.000(6) 0.006(6) 0.010(7)
O(12) 0.034(8) 0.051(11) 0.074(13) 0.0000 0.005(8) 0.0000
O(13) 0.040(9) 0.054(11) 0.073(14) 0.0000 0.013(9) 0.0000
O(14) 0.035(5) 0.042(6) 0.070(8) -0.006(5) 0.008(5) -0.004(6)
O(15) 0.028(5) 0.040(6) 0.085(9) -0.001(5) 0.004(5) -0.003(6)
O(16) 0.029(8) 0.037(9) 0.075(13) 0.0000 0.007(8) 0.0000
O(17) 0.030(8) 0.035(9) 0.083(14) 0.0000 0.001(8) 0.0000
O(101) 0.019(7) 0.035(10) 0.16(2) 0.0000 -0.001(10) 0.0000
O(102) 0.048(8) 0.055(9) 0.122(14) -0.003(6) 0.016(8) -0.019(9)
O(103) 0.048(8) 0.055(9) 0.131(14) 0.000(6) 0.001(8) 0.018(9)
O(104) 0.077(15) 0.079(16) 0.099(19) 0.0000 0.028(13) 0.0000
O(105) 0.079(15) 0.086(17) 0.076(16) 0.0000 -0.000(12) 0.0000
O(106) 0.043(7) 0.063(9) 0.096(11) -0.007(6) 0.008(7) -0.014(8)
O(107) 0.037(6) 0.069(9) 0.091(11) -0.010(6) 0.010(6) 0.004(8)
C(1) 0.07(4) 0.10(5) 0.04(3) 0.0000 0.01(3) 0.0000
C(2) 0.06(3) 0.04(3) 0.14(6) 0.0000 0.04(4) 0.0000

loop_
_atom_type_symbol
_atom_type_description
_atom_type_scat_dispersion_real
_atom_type_scat_dispersion_imag
_atom_type_scat_source
C C 0.003 0.002
;
International Tables for Crystallography
(1992, Vol. C, Tables 4.2.6.8 and 6.1.1.4)
;
H H 0.000 0.000
;
International Tables for Crystallography
(1992, Vol. C, Table 6.1.1.4)
;
O O 0.011 0.006
;
International Tables for Crystallography
(1992, Vol. C, Tables 4.2.6.8 and 6.1.1.4)
;
Si Si 0.082 0.070
;
International Tables for Crystallography
(1992, Vol. C, Tables 4.2.6.8 and 6.1.1.4)
;
W W -0.849 6.872
;
International Tables for Crystallography
(1992, Vol. C, Tables 4.2.6.8 and 6.1.1.4)
;
Ti Ti 0.278 0.446
;
International Tables for Crystallography
(1992, Vol. C, Tables 4.2.6.8 and 6.1.1.4)
;
K K 0.200 0.250
;
International Tables for Crystallography
(1992, Vol. C, Tables 4.2.6.8 and 6.1.1.4)
;

loop_
_geom_angle_atom_site_label_1
_geom_angle_atom_site_label_2
_geom_angle_atom_site_label_3
_geom_angle
_geom_angle_publ_flag
_geom_angle_site_symmetry_1
_geom_angle_site_symmetry_2
_geom_angle_site_symmetry_3
O(3) W(1) O(5) 88.2(6) ? . . .
O(3) W(1) O(7) 90.3(6) ? . . .
O(3) W(1) O(8) 161.0(6) ? . . .
O(3) W(1) O(15) 77.4(5) ? . . .
O(3) W(1) O(102) 99.7(7) ? . . .
O(5) W(1) O(7) 156.6(6) ? . . .
O(5) W(1) O(8) 86.7(6) ? . . .
O(5) W(1) O(15) 82.0(6) ? . . .
O(5) W(1) O(102) 102.5(8) ? . . .
O(7) W(1) O(8) 87.2(6) ? . . .
O(7) W(1) O(15) 74.8(6) ? . . .
O(7) W(1) O(102) 100.8(7) ? . . .
O(8) W(1) O(15) 83.8(5) ? . . .
O(8) W(1) O(102) 99.2(6) ? . . .
O(15) W(1) O(102) 174.6(6) ? . . .
O(4) W(2) O(6) 88.0(6) ? . . .
O(4) W(2) O(7) 90.0(6) ? . . .
O(4) W(2) O(9) 161.5(6) ? . . .
O(4) W(2) O(15) 77.3(5) ? . . .
O(4) W(2) O(103) 98.4(7) ? . . .
O(6) W(2) O(7) 156.0(6) ? . . .
O(6) W(2) O(9) 86.9(6) ? . . .
O(6) W(2) O(15) 83.0(6) ? . . .
O(6) W(2) O(103) 102.5(8) ? . . .
O(7) W(2) O(9) 87.5(6) ? . . .
O(7) W(2) O(15) 73.2(5) ? . . .
O(7) W(2) O(103) 101.4(8) ? . . .
O(9) W(2) O(15) 84.4(5) ? . . .
O(9) W(2) O(103) 100.0(7) ? . . .
O(15) W(2) O(103) 173.0(7) ? . . .
O(5) W(3) O(5) 95.9(6) ? . . 56504
O(5) W(3) O(10) 86.4(6) ? . . .
O(5) W(3) O(10) 155.5(7) ? . . 56504
O(5) W(3) O(16) 80.8(5) ? . . .
O(5) W(3) O(104) 101.9(7) ? . . .
O(5) W(3) O(10) 155.5(7) ? 56504 . .
O(5) W(3) O(10) 86.4(6) ? 56504 . 56504
O(5) W(3) O(16) 80.8(5) ? 56504 . .
O(5) W(3) O(104) 101.9(7) ? 56504 . .
O(10) W(3) O(10) 81.9(6) ? . . 56504
O(10) W(3) O(16) 75.4(6) ? . . .
O(10) W(3) O(104) 101.5(8) ? . . .
O(10) W(3) O(16) 75.4(6) ? 56504 . .
O(10) W(3) O(104) 101.5(8) ? 56504 . .
O(16) W(3) O(104) 175.9(9) ? . . .
O(6) W(4) O(6) 96.6(6) ? . . 56504
O(6) W(4) O(11) 85.7(6) ? . . .
O(6) W(4) O(11) 155.2(6) ? . . 56504
O(6) W(4) O(17) 80.4(5) ? . . .
O(6) W(4) O(105) 102.4(7) ? . . .
O(6) W(4) O(11) 155.2(6) ? 56504 . .
O(6) W(4) O(11) 85.7(6) ? 56504 . 56504
O(6) W(4) O(17) 80.4(5) ? 56504 . .
O(6) W(4) O(105) 102.4(7) ? 56504 . .
O(11) W(4) O(11) 82.3(6) ? . . 56504
O(11) W(4) O(17) 75.6(5) ? . . .
O(11) W(4) O(105) 101.2(8) ? . . .
O(11) W(4) O(17) 75.6(5) ? 56504 . .
O(11) W(4) O(105) 101.2(8) ? 56504 . .
O(17) W(4) O(105) 175.7(9) ? . . .
O(8) W(5) O(10) 84.9(6) ? . . .
O(8) W(5) O(12) 154.2(6) ? . . .
O(8) W(5) O(14) 88.2(6) ? . . .
O(8) W(5) O(16) 80.9(5) ? . . .
O(8) W(5) O(106) 103.3(6) ? . . .
O(10) W(5) O(12) 86.9(8) ? . . .
O(10) W(5) O(14) 159.7(6) ? . . .
O(10) W(5) O(16) 75.6(7) ? . . .
O(10) W(5) O(106) 99.6(7) ? . . .
O(12) W(5) O(14) 91.1(8) ? . . .
O(12) W(5) O(16) 73.3(5) ? . . .
O(12) W(5) O(106) 102.2(7) ? . . .
O(14) W(5) O(16) 84.5(6) ? . . .
O(14) W(5) O(106) 100.6(7) ? . . .
O(16) W(5) O(106) 173.4(7) ? . . .
O(9) W(6) O(11) 85.1(6) ? . . .
O(9) W(6) O(13) 154.7(6) ? . . .
O(9) W(6) O(14) 87.4(6) ? . . .
O(9) W(6) O(17) 81.0(5) ? . . .
O(9) W(6) O(107) 103.6(6) ? . . .
O(11) W(6) O(13) 88.0(8) ? . . .
O(11) W(6) O(14) 159.2(6) ? . . .
O(11) W(6) O(17) 75.9(7) ? . . .
O(11) W(6) O(107) 99.8(7) ? . . .
O(13) W(6) O(14) 90.5(7) ? . . .
O(13) W(6) O(17) 73.7(6) ? . . .
O(13) W(6) O(107) 101.5(7) ? . . .
O(14) W(6) O(17) 83.8(6) ? . . .
O(14) W(6) O(107) 100.8(6) ? . . .
O(17) W(6) O(107) 173.6(7) ? . . .
O(1) Ti(1) O(2) 75.5(9) ? . . .
O(1) Ti(1) O(3) 156.2(7) ? . . .
O(1) Ti(1) O(4) 89.4(8) ? . . .
O(1) Ti(1) O(15) 85.0(6) ? . . .
O(1) Ti(1) O(101) 99.5(7) ? . . .
O(2) Ti(1) O(3) 89.3(8) ? . . .
O(2) Ti(1) O(4) 155.1(8) ? . . .
O(2) Ti(1) O(15) 83.4(7) ? . . .
O(2) Ti(1) O(101) 99.7(8) ? . . .
O(3) Ti(1) O(4) 97.7(7) ? . . .
O(3) Ti(1) O(15) 74.9(5) ? . . .
O(3) Ti(1) O(101) 101.1(6) ? . . .
O(4) Ti(1) O(15) 75.4(5) ? . . .
O(4) Ti(1) O(101) 102.4(6) ? . . .
O(15) Ti(1) O(101) 175.0(7) ? . . .
O(201) K(1) O(201) 0(440) ? . . 65603
O(201) K(1) O(202) 65.6(3) ? . . .
O(201) K(1) O(202) 65.6(3) ? . . 65602
O(201) K(1) O(202) 114.4(3) ? . . 65603
O(201) K(1) O(202) 114.4(3) ? . . 55504
O(201) K(1) O(203) 124.6(5) ? . . .
O(201) K(1) O(203) 124.6(6) ? . . 65602
O(201) K(1) O(203) 55.4(6) ? . . 65603
O(201) K(1) O(203) 55.4(5) ? . . 55504
O(201) K(1) O(204) 151.4(7) ? . . .
O(201) K(1) O(204) 151.4(6) ? . . 65602
O(201) K(1) O(204) 28.6(6) ? . . 65603
O(201) K(1) O(204) 28.6(7) ? . . 55504
O(201) K(1) O(205) 107.5(2) ? . . .
O(201) K(1) O(205) 107.5(2) ? . . 65602
O(201) K(1) O(205) 72.5(2) ? . . 65603
O(201) K(1) O(205) 72.5(2) ? . . 55504
O(201) K(1) O(206) 50.5(2) ? . . .
O(201) K(1) O(206) 50.5(2) ? . . 65602
O(201) K(1) O(206) 129.5(2) ? . . 65603
O(201) K(1) O(206) 129.5(2) ? . . 55504
O(201) K(1) O(202) 114.4(3) ? 65603 . .
O(201) K(1) O(202) 114.4(3) ? 65603 . 65602
O(201) K(1) O(202) 65.6(3) ? 65603 . 65603
O(201) K(1) O(202) 65.6(3) ? 65603 . 55504
O(201) K(1) O(203) 55.4(5) ? 65603 . .
O(201) K(1) O(203) 55.4(6) ? 65603 . 65602
O(201) K(1) O(203) 124.6(6) ? 65603 . 65603
O(201) K(1) O(203) 124.6(5) ? 65603 . 55504
O(201) K(1) O(204) 28.6(7) ? 65603 . .
O(201) K(1) O(204) 28.6(6) ? 65603 . 65602
O(201) K(1) O(204) 151.4(6) ? 65603 . 65603
O(201) K(1) O(204) 151.4(7) ? 65603 . 55504
O(201) K(1) O(205) 72.5(2) ? 65603 . .
O(201) K(1) O(205) 72.5(2) ? 65603 . 65602
O(201) K(1) O(205) 107.5(2) ? 65603 . 65603
O(201) K(1) O(205) 107.5(2) ? 65603 . 55504
O(201) K(1) O(206) 129.5(2) ? 65603 . .
O(201) K(1) O(206) 129.5(2) ? 65603 . 65602
O(201) K(1) O(206) 50.5(2) ? 65603 . 65603
O(201) K(1) O(206) 50.5(2) ? 65603 . 55504
O(202) K(1) O(202) 131.1(4) ? . . 65602
O(202) K(1) O(202) 180.0(11) ? . . 65603
O(202) K(1) O(202) 48.9(4) ? . . 55504
O(202) K(1) O(203) 59.3(6) ? . . .
O(202) K(1) O(203) 168.7(7) ? . . 65602
O(202) K(1) O(203) 120.7(6) ? . . 65603
O(202) K(1) O(203) 11.3(7) ? . . 55504
O(202) K(1) O(204) 115.7(11) ? . . .
O(202) K(1) O(204) 107.0(9) ? . . 65602
O(202) K(1) O(204) 64.3(11) ? . . 65603
O(202) K(1) O(204) 73.0(9) ? . . 55504
O(202) K(1) O(205) 156.2(11) ? . . .
O(202) K(1) O(205) 48.3(7) ? . . 65602
O(202) K(1) O(205) 23.8(11) ? . . 65603
O(202) K(1) O(205) 131.7(8) ? . . 55504
O(202) K(1) O(206) 111.9(6) ? . . .
O(202) K(1) O(206) 26.1(9) ? . . 65602
O(202) K(1) O(206) 68.1(6) ? . . 65603
O(202) K(1) O(206) 153.9(9) ? . . 55504
O(202) K(1) O(202) 48.9(4) ? 65602 . 65603
O(202) K(1) O(202) 180.0(11) ? 65602 . 55504
O(202) K(1) O(203) 168.7(7) ? 65602 . .
O(202) K(1) O(203) 59.3(6) ? 65602 . 65602
O(202) K(1) O(203) 11.3(7) ? 65602 . 65603
O(202) K(1) O(203) 120.7(6) ? 65602 . 55504
O(202) K(1) O(204) 107.0(9) ? 65602 . .
O(202) K(1) O(204) 115.7(11) ? 65602 . 65602
O(202) K(1) O(204) 73.0(9) ? 65602 . 65603
O(202) K(1) O(204) 64.3(11) ? 65602 . 55504
O(202) K(1) O(205) 48.3(8) ? 65602 . .
O(202) K(1) O(205) 156.2(11) ? 65602 . 65602
O(202) K(1) O(205) 131.7(7) ? 65602 . 65603
O(202) K(1) O(205) 23.8(11) ? 65602 . 55504
O(202) K(1) O(206) 26.1(9) ? 65602 . .
O(202) K(1) O(206) 111.9(6) ? 65602 . 65602
O(202) K(1) O(206) 153.9(9) ? 65602 . 65603
O(202) K(1) O(206) 68.1(6) ? 65602 . 55504
O(202) K(1) O(202) 131.1(4) ? 65603 . 55504
O(202) K(1) O(203) 120.7(6) ? 65603 . .
O(202) K(1) O(203) 11.3(7) ? 65603 . 65602
O(202) K(1) O(203) 59.3(6) ? 65603 . 65603
O(202) K(1) O(203) 168.7(7) ? 65603 . 55504
O(202) K(1) O(204) 64.3(11) ? 65603 . .
O(202) K(1) O(204) 73.0(9) ? 65603 . 65602
O(202) K(1) O(204) 115.7(11) ? 65603 . 65603
O(202) K(1) O(204) 107.0(9) ? 65603 . 55504
O(202) K(1) O(205) 23.8(11) ? 65603 . .
O(202) K(1) O(205) 131.7(7) ? 65603 . 65602
O(202) K(1) O(205) 156.2(11) ? 65603 . 65603
O(202) K(1) O(205) 48.3(8) ? 65603 . 55504
O(202) K(1) O(206) 68.1(6) ? 65603 . .
O(202) K(1) O(206) 153.9(9) ? 65603 . 65602
O(202) K(1) O(206) 111.9(6) ? 65603 . 65603
O(202) K(1) O(206) 26.1(9) ? 65603 . 55504
O(202) K(1) O(203) 11.3(7) ? 55504 . .
O(202) K(1) O(203) 120.7(6) ? 55504 . 65602
O(202) K(1) O(203) 168.7(7) ? 55504 . 65603
O(202) K(1) O(203) 59.3(6) ? 55504 . 55504
O(202) K(1) O(204) 73.0(9) ? 55504 . .
O(202) K(1) O(204) 64.3(11) ? 55504 . 65602
O(202) K(1) O(204) 107.0(9) ? 55504 . 65603
O(202) K(1) O(204) 115.7(11) ? 55504 . 55504
O(202) K(1) O(205) 131.7(8) ? 55504 . .
O(202) K(1) O(205) 23.8(11) ? 55504 . 65602
O(202) K(1) O(205) 48.3(7) ? 55504 . 65603
O(202) K(1) O(205) 156.2(11) ? 55504 . 55504
O(202) K(1) O(206) 153.9(9) ? 55504 . .
O(202) K(1) O(206) 68.1(6) ? 55504 . 65602
O(202) K(1) O(206) 26.1(9) ? 55504 . 65603
O(202) K(1) O(206) 111.9(6) ? 55504 . 55504
O(203) K(1) O(203) 110.9(8) ? . . 65602
O(203) K(1) O(203) 180.0(15) ? . . 65603
O(203) K(1) O(203) 69.1(8) ? . . 55504
O(203) K(1) O(204) 61.6(10) ? . . .
O(203) K(1) O(204) 58.6(13) ? . . 65602
O(203) K(1) O(204) 118.4(10) ? . . 65603
O(203) K(1) O(204) 121.4(12) ? . . 55504
O(203) K(1) O(205) 120.5(9) ? . . .
O(203) K(1) O(205) 32.0(11) ? . . 65602
O(203) K(1) O(205) 59.5(9) ? . . 65603
O(203) K(1) O(205) 148.0(11) ? . . 55504
O(203) K(1) O(206) 154.7(11) ? . . .
O(203) K(1) O(206) 79.5(7) ? . . 65602
O(203) K(1) O(206) 25.3(11) ? . . 65603
O(203) K(1) O(206) 100.5(7) ? . . 55504
O(203) K(1) O(203) 69.1(8) ? 65602 . 65603
O(203) K(1) O(203) 180.0(15) ? 65602 . 55504
O(203) K(1) O(204) 58.6(13) ? 65602 . .
O(203) K(1) O(204) 61.6(10) ? 65602 . 65602
O(203) K(1) O(204) 121.4(13) ? 65602 . 65603
O(203) K(1) O(204) 118.4(10) ? 65602 . 55504
O(203) K(1) O(205) 32.0(11) ? 65602 . .
O(203) K(1) O(205) 120.5(8) ? 65602 . 65602
O(203) K(1) O(205) 148.0(11) ? 65602 . 65603
O(203) K(1) O(205) 59.5(9) ? 65602 . 55504
O(203) K(1) O(206) 79.5(7) ? 65602 . .
O(203) K(1) O(206) 154.7(11) ? 65602 . 65602
O(203) K(1) O(206) 100.5(7) ? 65602 . 65603
O(203) K(1) O(206) 25.3(11) ? 65602 . 55504
O(203) K(1) O(203) 110.9(8) ? 65603 . 55504
O(203) K(1) O(204) 118.4(10) ? 65603 . .
O(203) K(1) O(204) 121.4(13) ? 65603 . 65602
O(203) K(1) O(204) 61.6(10) ? 65603 . 65603
O(203) K(1) O(204) 58.6(13) ? 65603 . 55504
O(203) K(1) O(205) 59.5(9) ? 65603 . .
O(203) K(1) O(205) 148.0(11) ? 65603 . 65602
O(203) K(1) O(205) 120.5(8) ? 65603 . 65603
O(203) K(1) O(205) 32.0(11) ? 65603 . 55504
O(203) K(1) O(206) 25.3(11) ? 65603 . .
O(203) K(1) O(206) 100.5(7) ? 65603 . 65602
O(203) K(1) O(206) 154.7(11) ? 65603 . 65603
O(203) K(1) O(206) 79.5(7) ? 65603 . 55504
O(203) K(1) O(204) 121.4(12) ? 55504 . .
O(203) K(1) O(204) 118.4(10) ? 55504 . 65602
O(203) K(1) O(204) 58.6(13) ? 55504 . 65603
O(203) K(1) O(204) 61.6(10) ? 55504 . 55504
O(203) K(1) O(205) 148.0(11) ? 55504 . .
O(203) K(1) O(205) 59.5(9) ? 55504 . 65602
O(203) K(1) O(205) 32.0(11) ? 55504 . 65603
O(203) K(1) O(205) 120.5(9) ? 55504 . 55504
O(203) K(1) O(206) 100.5(7) ? 55504 . .
O(203) K(1) O(206) 25.3(11) ? 55504 . 65602
O(203) K(1) O(206) 79.5(7) ? 55504 . 65603
O(203) K(1) O(206) 154.7(11) ? 55504 . 55504
O(204) K(1) O(204) 57.3(9) ? . . 65602
O(204) K(1) O(204) 180.0(17) ? . . 65603
O(204) K(1) O(204) 122.7(9) ? . . 55504
O(204) K(1) O(205) 58.8(10) ? . . .
O(204) K(1) O(205) 89.4(8) ? . . 65602
O(204) K(1) O(205) 121.2(10) ? . . 65603
O(204) K(1) O(205) 90.6(8) ? . . 55504
O(204) K(1) O(206) 110.4(7) ? . . .
O(204) K(1) O(206) 140.2(11) ? . . 65602
O(204) K(1) O(206) 69.6(7) ? . . 65603
O(204) K(1) O(206) 39.8(11) ? . . 55504
O(204) K(1) O(204) 122.7(9) ? 65602 . 65603
O(204) K(1) O(204) 180.0(17) ? 65602 . 55504
O(204) K(1) O(205) 89.4(8) ? 65602 . .
O(204) K(1) O(205) 58.8(10) ? 65602 . 65602
O(204) K(1) O(205) 90.6(8) ? 65602 . 65603
O(204) K(1) O(205) 121.2(10) ? 65602 . 55504
O(204) K(1) O(206) 140.2(11) ? 65602 . .
O(204) K(1) O(206) 110.4(7) ? 65602 . 65602
O(204) K(1) O(206) 39.8(11) ? 65602 . 65603
O(204) K(1) O(206) 69.6(7) ? 65602 . 55504
O(204) K(1) O(204) 57.3(9) ? 65603 . 55504
O(204) K(1) O(205) 121.2(10) ? 65603 . .
O(204) K(1) O(205) 90.6(8) ? 65603 . 65602
O(204) K(1) O(205) 58.8(10) ? 65603 . 65603
O(204) K(1) O(205) 89.4(8) ? 65603 . 55504
O(204) K(1) O(206) 69.6(7) ? 65603 . .
O(204) K(1) O(206) 39.8(11) ? 65603 . 65602
O(204) K(1) O(206) 110.4(7) ? 65603 . 65603
O(204) K(1) O(206) 140.2(11) ? 65603 . 55504
O(204) K(1) O(205) 90.6(8) ? 55504 . .
O(204) K(1) O(205) 121.2(10) ? 55504 . 65602
O(204) K(1) O(205) 89.4(8) ? 55504 . 65603
O(204) K(1) O(205) 58.8(10) ? 55504 . 55504
O(204) K(1) O(206) 39.8(11) ? 55504 . .
O(204) K(1) O(206) 69.6(7) ? 55504 . 65602
O(204) K(1) O(206) 140.2(11) ? 55504 . 65603
O(204) K(1) O(206) 110.4(7) ? 55504 . 55504
O(205) K(1) O(205) 145.0(3) ? . . 65602
O(205) K(1) O(205) 180.0(15) ? . . 65603
O(205) K(1) O(205) 35.0(3) ? . . 55504
O(205) K(1) O(206) 57.0(3) ? . . .
O(205) K(1) O(206) 158.0(3) ? . . 65602
O(205) K(1) O(206) 123.0(3) ? . . 65603
O(205) K(1) O(206) 22.0(3) ? . . 55504
O(205) K(1) O(205) 35.0(2) ? 65602 . 65603
O(205) K(1) O(205) 180.0(15) ? 65602 . 55504
O(205) K(1) O(206) 158.0(3) ? 65602 . .
O(205) K(1) O(206) 57.0(3) ? 65602 . 65602
O(205) K(1) O(206) 22.0(3) ? 65602 . 65603
O(205) K(1) O(206) 123.0(3) ? 65602 . 55504
O(205) K(1) O(205) 145.0(3) ? 65603 . 55504
O(205) K(1) O(206) 123.0(3) ? 65603 . .
O(205) K(1) O(206) 22.0(3) ? 65603 . 65602
O(205) K(1) O(206) 57.0(3) ? 65603 . 65603
O(205) K(1) O(206) 158.0(3) ? 65603 . 55504
O(205) K(1) O(206) 22.0(3) ? 55504 . .
O(205) K(1) O(206) 123.0(3) ? 55504 . 65602
O(205) K(1) O(206) 158.0(3) ? 55504 . 65603
O(205) K(1) O(206) 57.0(3) ? 55504 . 55504
O(206) K(1) O(206) 101.1(3) ? . . 65602
O(206) K(1) O(206) 180.0(10) ? . . 65603
O(206) K(1) O(206) 78.9(3) ? . . 55504
O(206) K(1) O(206) 78.9(3) ? 65602 . 65603
O(206) K(1) O(206) 180.0(10) ? 65602 . 55504
O(206) K(1) O(206) 101.1(3) ? 65603 . 55504
O(301) K(2) O(301) 157.7(13) ? . . 55504
O(301) K(2) O(302) 59.4(9) ? . . .
O(301) K(2) O(302) 142.7(10) ? . . 55504
O(301) K(2) O(303) 118.0(10) ? . . .
O(301) K(2) O(303) 84.2(9) ? . . 55504
O(301) K(2) O(304) 173.4(11) ? . . .
O(301) K(2) O(304) 26.2(11) ? . . 55504
O(301) K(2) O(305) 121.2(11) ? . . .
O(301) K(2) O(305) 36.5(10) ? . . 55504
O(301) K(2) O(306) 60.4(10) ? . . .
O(301) K(2) O(306) 97.6(10) ? . . 55504
O(301) K(2) O(302) 142.7(10) ? 55504 . .
O(301) K(2) O(302) 59.4(9) ? 55504 . 55504
O(301) K(2) O(303) 84.2(9) ? 55504 . .
O(301) K(2) O(303) 118.0(10) ? 55504 . 55504
O(301) K(2) O(304) 26.2(11) ? 55504 . .
O(301) K(2) O(304) 173.4(11) ? 55504 . 55504
O(301) K(2) O(305) 36.5(10) ? 55504 . .
O(301) K(2) O(305) 121.2(11) ? 55504 . 55504
O(301) K(2) O(306) 97.6(10) ? 55504 . .
O(301) K(2) O(306) 60.4(10) ? 55504 . 55504
O(302) K(2) O(302) 83.4(7) ? . . 55504
O(302) K(2) O(303) 59.7(6) ? . . .
O(302) K(2) O(303) 26.9(6) ? . . 55504
O(302) K(2) O(304) 116.6(10) ? . . .
O(302) K(2) O(304) 33.5(10) ? . . 55504
O(302) K(2) O(305) 173.7(12) ? . . .
O(302) K(2) O(305) 95.6(6) ? . . 55504
O(302) K(2) O(306) 117.7(6) ? . . .
O(302) K(2) O(306) 152.8(8) ? . . 55504
O(302) K(2) O(303) 26.9(6) ? 55504 . .
O(302) K(2) O(303) 59.7(6) ? 55504 . 55504
O(302) K(2) O(304) 33.5(10) ? 55504 . .
O(302) K(2) O(304) 116.6(10) ? 55504 . 55504
O(302) K(2) O(305) 95.6(6) ? 55504 . .
O(302) K(2) O(305) 173.7(12) ? 55504 . 55504
O(302) K(2) O(306) 152.8(8) ? 55504 . .
O(302) K(2) O(306) 117.7(6) ? 55504 . 55504
O(303) K(2) O(303) 33.8(3) ? . . 55504
O(303) K(2) O(304) 59.5(10) ? . . .
O(303) K(2) O(304) 93.0(10) ? . . 55504
O(303) K(2) O(305) 120.7(6) ? . . .
O(303) K(2) O(305) 154.3(6) ? . . 55504
O(303) K(2) O(306) 175.2(8) ? . . .
O(303) K(2) O(306) 144.2(3) ? . . 55504
O(303) K(2) O(304) 93.0(10) ? 55504 . .
O(303) K(2) O(304) 59.5(10) ? 55504 . 55504
O(303) K(2) O(305) 154.3(6) ? 55504 . .
O(303) K(2) O(305) 120.7(6) ? 55504 . 55504
O(303) K(2) O(306) 144.2(3) ? 55504 . .
O(303) K(2) O(306) 175.2(8) ? 55504 . 55504
O(304) K(2) O(304) 149.0(11) ? . . 55504
O(304) K(2) O(305) 62.1(10) ? . . .
O(304) K(2) O(305) 146.2(12) ? . . 55504
O(304) K(2) O(306) 121.6(11) ? . . .
O(304) K(2) O(306) 84.7(10) ? . . 55504
O(304) K(2) O(305) 146.2(12) ? 55504 . .
O(304) K(2) O(305) 62.1(10) ? 55504 . 55504
O(304) K(2) O(306) 84.7(10) ? 55504 . .
O(304) K(2) O(306) 121.6(11) ? 55504 . 55504
O(305) K(2) O(305) 84.7(8) ? . . 55504
O(305) K(2) O(306) 61.5(6) ? . . .
O(305) K(2) O(306) 24.7(7) ? . . 55504
O(305) K(2) O(306) 24.7(7) ? 55504 . .
O(305) K(2) O(306) 61.5(6) ? 55504 . 55504
O(306) K(2) O(306) 37.3(4) ? . . 55504
O(401) K(3) O(401) 123.8(16) ? . . 65502
O(401) K(3) O(402) 57.1(18) ? . . .
O(401) K(3) O(402) 91.7(16) ? . . 65502
O(401) K(3) O(403) 111.2(18) ? . . .
O(401) K(3) O(403) 56.9(18) ? . . 65502
O(401) K(3) O(404) 146.7(16) ? . . .
O(401) K(3) O(404) 23.1(13) ? . . 65502
O(401) K(3) O(405) 118.2(19) ? . . .
O(401) K(3) O(405) 61.2(19) ? . . 65502
O(401) K(3) O(406) 58.4(18) ? . . .
O(401) K(3) O(406) 99.2(18) ? . . 65502
O(401) K(3) O(402) 91.7(16) ? 65502 . .
O(401) K(3) O(402) 57.1(18) ? 65502 . 65502
O(401) K(3) O(403) 56.9(18) ? 65502 . .
O(401) K(3) O(403) 111.2(18) ? 65502 . 65502
O(401) K(3) O(404) 23.1(13) ? 65502 . .
O(401) K(3) O(404) 146.7(16) ? 65502 . 65502
O(401) K(3) O(405) 61.2(19) ? 65502 . .
O(401) K(3) O(405) 118.2(19) ? 65502 . 65502
O(401) K(3) O(406) 99.2(18) ? 65502 . .
O(401) K(3) O(406) 58.4(18) ? 65502 . 65502
O(402) K(3) O(402) 113.9(15) ? . . 65502
O(402) K(3) O(403) 54.2(17) ? . . .
O(402) K(3) O(403) 111.8(18) ? . . 65502
O(402) K(3) O(404) 104.4(17) ? . . .
O(402) K(3) O(404) 69.8(17) ? . . 65502
O(402) K(3) O(405) 145.1(16) ? . . .
O(402) K(3) O(405) 33.8(14) ? . . 65502
O(402) K(3) O(406) 108.1(18) ? . . .
O(402) K(3) O(406) 43.0(17) ? . . 65502
O(402) K(3) O(403) 111.8(18) ? 65502 . .
O(402) K(3) O(403) 54.2(17) ? 65502 . 65502
O(402) K(3) O(404) 69.8(17) ? 65502 . .
O(402) K(3) O(404) 104.4(16) ? 65502 . 65502
O(402) K(3) O(405) 33.8(13) ? 65502 . .
O(402) K(3) O(405) 145.1(16) ? 65502 . 65502
O(402) K(3) O(406) 43.0(17) ? 65502 . .
O(402) K(3) O(406) 108.1(18) ? 65502 . 65502
O(403) K(3) O(403) 157.4(17) ? . . 65502
O(403) K(3) O(404) 56.1(18) ? . . .
O(403) K(3) O(404) 121.5(18) ? . . 65502
O(403) K(3) O(405) 115.0(19) ? . . .
O(403) K(3) O(405) 64.8(19) ? . . 65502
O(403) K(3) O(406) 145.4(17) ? . . .
O(403) K(3) O(406) 13.1(16) ? . . 65502
O(403) K(3) O(404) 121.5(18) ? 65502 . .
O(403) K(3) O(404) 56.1(18) ? 65502 . 65502
O(403) K(3) O(405) 64.8(19) ? 65502 . .
O(403) K(3) O(405) 115.0(19) ? 65502 . 65502
O(403) K(3) O(406) 13.1(16) ? 65502 . .
O(403) K(3) O(406) 145.4(18) ? 65502 . 65502
O(404) K(3) O(404) 169.8(15) ? . . 65502
O(404) K(3) O(405) 59.2(19) ? . . .
O(404) K(3) O(405) 121(2) ? . . 65502
O(404) K(3) O(406) 112.3(18) ? . . .
O(404) K(3) O(406) 63.4(18) ? . . 65502
O(404) K(3) O(405) 120.7(19) ? 65502 . .
O(404) K(3) O(405) 59.2(19) ? 65502 . 65502
O(404) K(3) O(406) 63.4(17) ? 65502 . .
O(404) K(3) O(406) 112.3(17) ? 65502 . 65502
O(405) K(3) O(405) 179(2) ? . . 65502
O(405) K(3) O(406) 60.2(19) ? . . .
O(405) K(3) O(406) 119.3(19) ? . . 65502
O(405) K(3) O(406) 119.3(19) ? 65502 . .
O(405) K(3) O(406) 60.2(19) ? 65502 . 65502
O(406) K(3) O(406) 134.6(18) ? . . 65502
O(504) K(4) O(503) 55.8 ? . . .
O(504) K(4) O(502) 107.7 ? . . .
O(504) K(4) O(501) 139.5 ? . . .
O(504) K(4) O(506) 99.7 ? . . .
O(504) K(4) O(505) 53.7 ? . . .
O(503) K(4) O(502) 60.1 ? . . .
O(503) K(4) O(501) 119.2 ? . . .
O(503) K(4) O(506) 140.3 ? . . .
O(503) K(4) O(505) 109.2 ? . . .
O(502) K(4) O(501) 60.3 ? . . .
O(502) K(4) O(506) 109.2 ? . . .
O(502) K(4) O(505) 141.1 ? . . .
O(501) K(4) O(506) 56.9 ? . . .
O(501) K(4) O(505) 109.2 ? . . .
O(506) K(4) O(505) 52.7 ? . . .
O(15) Si(1) O(15) 111.2(7) ? . . 56504
O(15) Si(1) O(16) 109.2(7) ? . . .
O(15) Si(1) O(17) 110.2(7) ? . . .
O(15) Si(1) O(16) 109.2(7) ? 56504 . .
O(15) Si(1) O(17) 110.2(7) ? 56504 . .
O(16) Si(1) O(17) 106.9(10) ? . . .
Ti(1) O(1) Ti(1) 104.4(12) ? . . 56504
Ti(1) O(1) C(1) 125.5(9) ? . . .
Ti(1) O(1) C(1) 125.5(9) ? 56504 . .
Ti(1) O(2) Ti(1) 104.5(14) ? . . 56504
Ti(1) O(2) C(2) 123.8(12) ? . . .
Ti(1) O(2) C(2) 123.8(12) ? 56504 . .
W(1) O(3) Ti(1) 119.9(8) ? . . .
W(2) O(4) Ti(1) 120.1(8) ? . . .
W(1) O(5) W(3) 145.2(8) ? . . .
W(2) O(6) W(4) 145.5(7) ? . . .
W(1) O(7) W(2) 120.7(7) ? . . .
W(1) O(8) W(5) 147.3(8) ? . . .
W(2) O(9) W(6) 146.4(8) ? . . .
W(3) O(10) W(5) 118.9(8) ? . . .
W(4) O(11) W(6) 119.0(8) ? . . .
W(5) O(12) W(5) 121.9(9) ? . . 56504
W(6) O(13) W(6) 121.8(10) ? . . 56504
W(5) O(14) W(6) 159.2(7) ? . . .
W(1) O(15) W(2) 91.2(4) ? . . .
W(1) O(15) Ti(1) 87.0(4) ? . . .
W(1) O(15) Si(1) 125.6(8) ? . . .
W(2) O(15) Ti(1) 86.5(4) ? . . .
W(2) O(15) Si(1) 123.8(8) ? . . .
Ti(1) O(15) Si(1) 130.2(7) ? . . .
W(3) O(16) W(5) 89.9(6) ? . . .
W(3) O(16) W(5) 89.9(6) ? . . 56504
W(3) O(16) Si(1) 124.0(10) ? . . .
W(5) O(16) W(5) 91.0(5) ? . . 56504
W(5) O(16) Si(1) 125.6(6) ? . . .
W(5) O(16) Si(1) 125.6(6) ? 56504 . .
W(4) O(17) W(6) 89.3(6) ? . . .
W(4) O(17) W(6) 89.3(6) ? . . 56504
W(4) O(17) Si(1) 124.7(9) ? . . .
W(6) O(17) W(6) 90.2(6) ? . . 56504
W(6) O(17) Si(1) 126.0(7) ? . . .
W(6) O(17) Si(1) 126.0(7) ? 56504 . .
Ti(1) O(101) Ti(1) 158.8(12) ? . . 65602
K(1) O(201) O(204) 76.5(5) ? . . 65603
K(1) O(201) O(204) 76.5(5) ? . . 55504
K(1) O(201) C(201) 107.0(3) ? . . .
K(1) O(201) C(201) 107.0(3) ? . . 65602
K(1) O(201) C(206) 115.1(12) ? . . 65603
K(1) O(201) C(206) 115.1(11) ? . . 55504
K(1) O(201) C(212) 138.5(3) ? . . .
K(1) O(201) C(212) 138.5(3) ? . . 65602
O(204) O(201) O(204) 153.1(8) ? 65603 . 55504
O(204) O(201) C(201) 79(2) ? 65603 . .
O(204) O(201) C(201) 110(2) ? 65603 . 65602
O(204) O(201) C(206) 64(2) ? 65603 . 65603
O(204) O(201) C(206) 129(2) ? 65603 . 55504
O(204) O(201) C(212) 129.8(15) ? 65603 . .
O(204) O(201) C(212) 73.0(10) ? 65603 . 65602
O(204) O(201) C(201) 110(2) ? 55504 . .
O(204) O(201) C(201) 78.5(19) ? 55504 . 65602
O(204) O(201) C(206) 129(2) ? 55504 . 65603
O(204) O(201) C(206) 64(2) ? 55504 . 55504
O(204) O(201) C(212) 73.0(10) ? 55504 . .
O(204) O(201) C(212) 129.8(15) ? 55504 . 65602
C(201) O(201) C(201) 146.0(5) ? . . 65602
C(201) O(201) C(206) 112.8(18) ? . . 65603
C(201) O(201) C(206) 50.5(19) ? . . 55504
C(201) O(201) C(212) 109.4(7) ? . . .
C(201) O(201) C(212) 39.7(8) ? . . 65602
C(201) O(201) C(206) 50.5(19) ? 65602 . 65603
C(201) O(201) C(206) 112.8(18) ? 65602 . 55504
C(201) O(201) C(212) 39.7(8) ? 65602 . .
C(201) O(201) C(212) 109.4(7) ? 65602 . 65602
C(206) O(201) C(206) 129.8(16) ? 65603 . 55504
C(206) O(201) C(212) 67.3(16) ? 65603 . .
C(206) O(201) C(212) 75.6(18) ? 65603 . 65602
C(206) O(201) C(212) 75.6(17) ? 55504 . .
C(206) O(201) C(212) 67.3(16) ? 55504 . 65602
C(212) O(201) C(212) 83.0(5) ? . . 65602
K(1) O(202) O(203) 74(5) ? . . 55504
K(1) O(202) O(205) 76(2) ? . . 65603
K(1) O(202) O(206) 81(2) ? . . 65602
K(1) O(202) C(202) 109(2) ? . . .
K(1) O(202) C(203) 103.8(18) ? . . .
K(1) O(202) C(204) 136(2) ? . . 55504
K(1) O(202) C(210) 131(3) ? . . 65602
O(203) O(202) O(205) 120(7) ? 55504 . 65603
O(203) O(202) O(206) 72(5) ? 55504 . 65602
O(203) O(202) C(202) 71(3) ? 55504 . .
O(203) O(202) C(203) 173(5) ? 55504 . .
O(203) O(202) C(204) 121(7) ? 55504 . 55504
O(203) O(202) C(210) 130(4) ? 55504 . 65602
O(205) O(202) O(206) 52(2) ? 65603 . 65602
O(205) O(202) C(202) 72(2) ? 65603 . .
O(205) O(202) C(203) 65(3) ? 65603 . .
O(205) O(202) C(204) 116(4) ? 65603 . 55504
O(205) O(202) C(210) 55(3) ? 65603 . 65602
O(206) O(202) C(202) 31(2) ? 65602 . .
O(206) O(202) C(203) 115(3) ? 65602 . .
O(206) O(202) C(204) 142(4) ? 65602 . 55504
O(206) O(202) C(210) 72(3) ? 65602 . 65602
C(202) O(202) C(203) 116(2) ? . . .
C(202) O(202) C(204) 115(3) ? . . 55504
C(202) O(202) C(210) 60(2) ? . . 65602
C(203) O(202) C(204) 55(3) ? . . 55504
C(203) O(202) C(210) 57(2) ? . . 65602
C(204) O(202) C(210) 74(4) ? 55504 . 65602
K(1) O(203) O(202) 94(4) ? . . 55504
K(1) O(203) O(205) 76(2) ? . . 65602
K(1) O(203) O(206) 86(2) ? . . 65603
K(1) O(203) C(202) 118(3) ? . . 55504
K(1) O(203) C(204) 119.7(11) ? . . .
K(1) O(203) C(205) 115(3) ? . . .
K(1) O(203) C(210) 115(2) ? . . 65603
K(1) O(203) C(211) 111(2) ? . . 65603
O(202) O(203) O(205) 41(5) ? 55504 . 65602
O(202) O(203) O(206) 82(5) ? 55504 . 65603
O(202) O(203) C(202) 85(5) ? 55504 . 55504
O(202) O(203) C(204) 39(5) ? 55504 . .
O(202) O(203) C(205) 148(8) ? 55504 . .
O(202) O(203) C(210) 33(3) ? 55504 . 65603
O(202) O(203) C(211) 128(5) ? 55504 . 65603
O(205) O(203) O(206) 45.2(18) ? 65602 . 65603
O(205) O(203) C(202) 63(2) ? 65602 . 55504
O(205) O(203) C(204) 79(3) ? 65602 . .
O(205) O(203) C(205) 154(2) ? 65602 . .
O(205) O(203) C(210) 40(2) ? 65602 . 65603
O(205) O(203) C(211) 100(2) ? 65602 . 65603
O(206) O(203) C(202) 32(2) ? 65603 . 55504
O(206) O(203) C(204) 112(3) ? 65603 . .
O(206) O(203) C(205) 110(2) ? 65603 . .
O(206) O(203) C(210) 61(2) ? 65603 . 65603
O(206) O(203) C(211) 56.2(14) ? 65603 . 65603
C(202) O(203) C(204) 97(3) ? 55504 . .
C(202) O(203) C(205) 91.6(19) ? 55504 . .
C(202) O(203) C(210) 53(2) ? 55504 . 65603
C(202) O(203) C(211) 42.8(12) ? 55504 . 65603
C(204) O(203) C(205) 112(4) ? . . .
C(204) O(203) C(210) 51(3) ? . . 65603
C(204) O(203) C(211) 127(3) ? . . 65603
C(205) O(203) C(210) 128(3) ? . . 65603
C(205) O(203) C(211) 54.3(19) ? . . 65603
C(210) O(203) C(211) 94(2) ? 65603 . 65603
K(1) O(204) O(201) 74.8(11) ? . . 65603
K(1) O(204) C(206) 108.5(18) ? . . .
K(1) O(204) C(207) 111(2) ? . . .
K(1) O(204) C(212) 116(2) ? . . 55504
O(201) O(204) C(206) 54(2) ? 65603 . .
O(201) O(204) C(207) 90(3) ? 65603 . .
O(201) O(204) C(212) 46.2(11) ? 65603 . 55504
C(206) O(204) C(207) 116(2) ? . . .
C(206) O(204) C(212) 61(2) ? . . 55504
C(207) O(204) C(212) 56.8(18) ? . . 55504
K(1) O(205) O(202) 80(2) ? . . 65603
K(1) O(205) O(203) 72.0(19) ? . . 65602
K(1) O(205) O(205) 72.5(14) ? . . 55504
K(1) O(205) O(206) 86(2) ? . . 55504
K(1) O(205) C(202) 107.2(17) ? . . 65603
K(1) O(205) C(203) 107.5(18) ? . . 65602
K(1) O(205) C(208) 120(3) ? . . .
K(1) O(205) C(209) 124.1(12) ? . . .
K(1) O(205) C(210) 139(3) ? . . 55504
O(202) O(205) O(203) 18(2) ? 65603 . 65602
O(202) O(205) O(205) 107(2) ? 65603 . 55504
O(202) O(205) O(206) 70(2) ? 65603 . 55504
O(202) O(205) C(202) 60.8(18) ? 65603 . 65603
O(202) O(205) C(203) 71(3) ? 65603 . 65602
O(202) O(205) C(208) 105(2) ? 65603 . .
O(202) O(205) C(209) 115(5) ? 65603 . .
O(202) O(205) C(210) 59(3) ? 65603 . 55504
O(203) O(205) O(205) 118(2) ? 65602 . 55504
O(203) O(205) O(206) 54(2) ? 65602 . 55504
O(203) O(205) C(202) 51.3(16) ? 65602 . 65603
O(203) O(205) C(203) 89(3) ? 65602 . 65602
O(203) O(205) C(208) 94.2(18) ? 65602 . .
O(203) O(205) C(209) 133(5) ? 65602 . .
O(203) O(205) C(210) 69(3) ? 65602 . 55504
O(205) O(205) O(206) 158(3) ? 55504 . 55504
O(205) O(205) C(202) 167(4) ? 55504 . 65603
O(205) O(205) C(203) 57(2) ? 55504 . 65602
O(205) O(205) C(208) 148(3) ? 55504 . .
O(205) O(205) C(209) 51.7(15) ? 55504 . .
O(205) O(205) C(210) 115(3) ? 55504 . 55504
O(206) O(205) C(202) 27(2) ? 55504 . 65603
O(206) O(205) C(203) 136(4) ? 55504 . 65602
O(206) O(205) C(208) 45.4(15) ? 55504 . .
O(206) O(205) C(209) 150(2) ? 55504 . .
O(206) O(205) C(210) 83(2) ? 55504 . 55504
C(202) O(205) C(203) 112(3) ? 65603 . 65602
C(202) O(205) C(208) 44(2) ? 65603 . .
C(202) O(205) C(209) 127(3) ? 65603 . .
C(202) O(205) C(210) 56(2) ? 65603 . 55504
C(203) O(205) C(208) 131(4) ? 65602 . .
C(203) O(205) C(209) 45(3) ? 65602 . .
C(203) O(205) C(210) 59(3) ? 65602 . 55504
C(208) O(205) C(209) 108(2) ? . . .
C(208) O(205) C(210) 76(3) ? . . 55504
C(209) O(205) C(210) 77(3) ? . . 55504
K(1) O(206) O(202) 73.2(16) ? . . 65602
K(1) O(206) O(203) 69.0(19) ? . . 65603
K(1) O(206) O(205) 72.4(18) ? . . 55504
K(1) O(206) C(201) 102.3(10) ? . . 65602
K(1) O(206) C(202) 147(3) ? . . 65602
K(1) O(206) C(207) 111(2) ? . . 55504
K(1) O(206) C(208) 135(3) ? . . 55504
K(1) O(206) C(210) 109.4(10) ? . . .
K(1) O(206) C(211) 110.6(12) ? . . .
O(202) O(206) O(203) 25(2) ? 65602 . 65603
O(202) O(206) O(205) 57(3) ? 65602 . 55504
O(202) O(206) C(201) 102(2) ? 65602 . 65602
O(202) O(206) C(202) 80(4) ? 65602 . 65602
O(202) O(206) C(207) 143(3) ? 65602 . 55504
O(202) O(206) C(208) 123(4) ? 65602 . 55504
O(202) O(206) C(210) 47(2) ? 65602 . .
O(202) O(206) C(211) 97(2) ? 65602 . .
O(203) O(206) O(205) 81(2) ? 65603 . 55504
O(203) O(206) C(201) 79.0(15) ? 65603 . 65602
O(203) O(206) C(202) 78(4) ? 65603 . 65602
O(203) O(206) C(207) 119(2) ? 65603 . 55504
O(203) O(206) C(208) 144(5) ? 65603 . 55504
O(203) O(206) C(210) 69(3) ? 65603 . .
O(203) O(206) C(211) 75.8(18) ? 65603 . .
O(205) O(206) C(201) 159(3) ? 55504 . 65602
O(205) O(206) C(202) 110(4) ? 55504 . 65602
O(205) O(206) C(207) 160(4) ? 55504 . 55504
O(205) O(206) C(208) 84(2) ? 55504 . 55504
O(205) O(206) C(210) 47(3) ? 55504 . .
O(205) O(206) C(211) 153(4) ? 55504 . .
C(201) O(206) C(202) 63(2) ? 65602 . 65602
C(201) O(206) C(207) 41(2) ? 65602 . 55504
C(201) O(206) C(208) 111.9(7) ? 65602 . 55504
C(201) O(206) C(210) 121(2) ? 65602 . .
C(201) O(206) C(211) 11.4(14) ? 65602 . .
C(202) O(206) C(207) 79(3) ? 65602 . 55504
C(202) O(206) C(208) 77(4) ? 65602 . 55504
C(202) O(206) C(210) 63(3) ? 65602 . .
C(202) O(206) C(211) 52(2) ? 65602 . .
C(207) O(206) C(208) 81(2) ? 55504 . 55504
C(207) O(206) C(210) 139(2) ? 55504 . .
C(207) O(206) C(211) 46(2) ? 55504 . .
C(208) O(206) C(210) 77(3) ? 55504 . .
C(208) O(206) C(211) 107.8(13) ? 55504 . .
C(210) O(206) C(211) 110(3) ? . . .
K(2) O(301) O(304) 74.8(7) ? . . 55504
K(2) O(301) C(301) 116(2) ? . . .
K(2) O(301) C(307) 157(5) ? . . 55504
K(2) O(301) C(308) 114.2(19) ? . . 55504
K(2) O(301) C(312) 115.8(18) ? . . .
O(304) O(301) C(301) 42.1(17) ? 55504 . .
O(304) O(301) C(307) 83(4) ? 55504 . 55504
O(304) O(301) C(308) 139(4) ? 55504 . 55504
O(304) O(301) C(312) 146(4) ? 55504 . .
C(301) O(301) C(307) 43(3) ? . . 55504
C(301) O(301) C(308) 111(3) ? . . 55504
C(301) O(301) C(312) 115(3) ? . . .
C(307) O(301) C(308) 86(5) ? 55504 . 55504
C(307) O(301) C(312) 86(5) ? 55504 . .
C(308) O(301) C(312) 7(2) ? 55504 . .
K(2) O(302) O(303) 75.8(13) ? . . 55504
K(2) O(302) O(304) 70.9(12) ? . . 55504
K(2) O(302) C(302) 116(2) ? . . .
K(2) O(302) C(303) 113.5(9) ? . . .
K(2) O(302) C(305) 153(2) ? . . 55504
K(2) O(302) C(306) 115(2) ? . . 55504
O(303) O(302) O(304) 142(2) ? 55504 . 55504
O(303) O(302) C(302) 136(4) ? 55504 . .
O(303) O(302) C(303) 37.8(15) ? 55504 . .
O(303) O(302) C(305) 77(2) ? 55504 . 55504
O(303) O(302) C(306) 127(4) ? 55504 . 55504
O(304) O(302) C(302) 52(2) ? 55504 . .
O(304) O(302) C(303) 158(3) ? 55504 . .
O(304) O(302) C(305) 133.4(11) ? 55504 . 55504
O(304) O(302) C(306) 57(2) ? 55504 . 55504
C(302) O(302) C(303) 111(3) ? . . .
C(302) O(302) C(305) 83(2) ? . . 55504
C(302) O(302) C(306) 9(3) ? . . 55504
C(303) O(302) C(305) 40(2) ? . . 55504
C(303) O(302) C(306) 105(3) ? . . 55504
C(305) O(302) C(306) 81(2) ? 55504 . 55504
K(2) O(303) O(302) 77.2(18) ? . . 55504
K(2) O(303) O(303) 73.1(13) ? . . 55504
K(2) O(303) C(303) 156(2) ? . . 55504
K(2) O(303) C(304) 118.5(13) ? . . .
K(2) O(303) C(305) 117(2) ? . . .
O(302) O(303) O(303) 144(2) ? 55504 . 55504
O(302) O(303) C(303) 79(2) ? 55504 . 55504
O(302) O(303) C(304) 131(2) ? 55504 . .
O(302) O(303) C(305) 39(2) ? 55504 . .
O(303) O(303) C(303) 131(2) ? 55504 . 55504
O(303) O(303) C(304) 53.6(12) ? 55504 . .
O(303) O(303) C(305) 159(2) ? 55504 . .
C(303) O(303) C(304) 81(2) ? 55504 . .
C(303) O(303) C(305) 40(2) ? 55504 . .
C(304) O(303) C(305) 108(2) ? . . .
K(2) O(304) O(301) 79.1(9) ? . . 55504
K(2) O(304) O(302) 75.6(6) ? . . 55504
K(2) O(304) C(301) 156(4) ? . . 55504
K(2) O(304) C(302) 124(2) ? . . 55504
K(2) O(304) C(306) 115(2) ? . . .
K(2) O(304) C(307) 113(2) ? . . .
O(301) O(304) O(302) 152.6(19) ? 55504 . 55504
O(301) O(304) C(301) 79(3) ? 55504 . 55504
O(301) O(304) C(302) 135(3) ? 55504 . 55504
O(301) O(304) C(306) 136(4) ? 55504 . .
O(301) O(304) C(307) 34.6(16) ? 55504 . .
O(302) O(304) C(301) 127(4) ? 55504 . 55504
O(302) O(304) C(302) 57(2) ? 55504 . 55504
O(302) O(304) C(306) 51(2) ? 55504 . .
O(302) O(304) C(307) 164(4) ? 55504 . .
C(301) O(304) C(302) 78(4) ? 55504 . 55504
C(301) O(304) C(306) 87(4) ? 55504 . .
C(301) O(304) C(307) 46(3) ? 55504 . .
C(302) O(304) C(306) 9.7(18) ? 55504 . .
C(302) O(304) C(307) 108(2) ? 55504 . .
C(306) O(304) C(307) 113(3) ? . . .
K(2) O(305) O(306) 82.8(14) ? . . 55504
K(2) O(305) C(308) 115(2) ? . . .
K(2) O(305) C(309) 114.9(8) ? . . .
K(2) O(305) C(311) 160(2) ? . . 55504
K(2) O(305) C(312) 123(2) ? . . 55504
O(306) O(305) C(308) 133(4) ? 55504 . .
O(306) O(305) C(309) 32.2(16) ? 55504 . .
O(306) O(305) C(311) 85(3) ? 55504 . 55504
O(306) O(305) C(312) 134(4) ? 55504 . 55504
C(308) O(305) C(309) 113(3) ? . . .
C(308) O(305) C(311) 84(2) ? . . 55504
C(308) O(305) C(312) 9(2) ? . . 55504
C(309) O(305) C(311) 54(3) ? . . 55504
C(309) O(305) C(312) 109(3) ? . . 55504
C(311) O(305) C(312) 76(2) ? 55504 . 55504
K(2) O(306) O(305) 72.5(19) ? . . 55504
K(2) O(306) C(309) 165(2) ? . . 55504
K(2) O(306) C(310) 111.2(14) ? . . .
K(2) O(306) C(311) 111(2) ? . . .
O(305) O(306) C(309) 93(2) ? 55504 . 55504
O(305) O(306) C(310) 137(2) ? 55504 . .
O(305) O(306) C(311) 40(2) ? 55504 . .
C(309) O(306) C(310) 81(2) ? 55504 . .
C(309) O(306) C(311) 55(2) ? 55504 . .
C(310) O(306) C(311) 111(2) ? . . .
K(3) O(401) O(404) 88(3) ? . . 65502
K(3) O(401) C(412) 119(3) ? . . .
K(3) O(401) C(401) 124(4) ? . . .
O(404) O(401) C(412) 92(6) ? 65502 . .
O(404) O(401) C(401) 117(5) ? 65502 . .
C(412) O(401) C(401) 111(5) ? . . .
K(3) O(402) O(405) 63(2) ? . . 65502
K(3) O(402) C(402) 106(4) ? . . .
K(3) O(402) C(403) 111(3) ? . . .
K(3) O(402) C(409) 100(3) ? . . 65502
O(405) O(402) C(402) 71(3) ? 65502 . .
O(405) O(402) C(403) 79(4) ? 65502 . .
O(405) O(402) C(409) 51(4) ? 65502 . 65502
C(402) O(402) C(403) 112(5) ? . . .
C(402) O(402) C(409) 90(4) ? . . 65502
C(403) O(402) C(409) 29(4) ? . . 65502
K(3) O(403) O(406) 70(7) ? . . 65502
K(3) O(403) C(411) 113(5) ? . . 65502
K(3) O(403) C(404) 122(4) ? . . .
K(3) O(403) C(405) 119(4) ? . . .
K(3) O(403) C(410) 101(3) ? . . 65502
O(406) O(403) C(411) 109(9) ? 65502 . 65502
O(406) O(403) C(404) 59(7) ? 65502 . .
O(406) O(403) C(405) 128(9) ? 65502 . .
O(406) O(403) C(410) 74(8) ? 65502 . 65502
C(411) O(403) C(404) 109(6) ? 65502 . .
C(411) O(403) C(405) 19(4) ? 65502 . .
C(411) O(403) C(410) 145(7) ? 65502 . 65502
C(404) O(403) C(405) 114(5) ? . . .
C(404) O(403) C(410) 41(4) ? . . 65502
C(405) O(403) C(410) 138(6) ? . . 65502
K(3) O(404) O(401) 69(3) ? . . 65502
K(3) O(404) C(406) 106(3) ? . . .
K(3) O(404) C(407) 102(4) ? . . .
O(401) O(404) C(406) 122(6) ? 65502 . .
O(401) O(404) C(407) 126(6) ? 65502 . .
C(406) O(404) C(407) 112(5) ? . . .
K(3) O(405) O(402) 84(2) ? . . 65502
K(3) O(405) C(408) 120(5) ? . . .
K(3) O(405) C(409) 120(3) ? . . .
O(402) O(405) C(408) 105(4) ? 65502 . .
O(402) O(405) C(409) 58(4) ? 65502 . .
C(408) O(405) C(409) 113(5) ? . . .
K(3) O(406) O(403) 97(7) ? . . 65502
K(3) O(406) C(411) 107(4) ? . . .
K(3) O(406) C(404) 149(5) ? . . 65502
K(3) O(406) C(410) 109(4) ? . . .
O(403) O(406) C(411) 43(6) ? 65502 . .
O(403) O(406) C(404) 92(8) ? 65502 . 65502
O(403) O(406) C(410) 78(8) ? 65502 . .
C(411) O(406) C(404) 100(5) ? . . 65502
C(411) O(406) C(410) 113(5) ? . . .
C(404) O(406) C(410) 44(4) ? 65502 . .
K(4) O(504) C(506) 104.9 ? . . .
K(4) O(504) C(507) 108.1 ? . . .
C(506) O(504) C(507) 111.2 ? . . .
K(4) O(503) C(505) 126.7 ? . . .
K(4) O(503) C(504) 116.3 ? . . .
C(505) O(503) C(504) 113.4 ? . . .
K(4) O(502) C(503) 103.9 ? . . .
K(4) O(502) C(502) 105.7 ? . . .
C(503) O(502) C(502) 112.8 ? . . .
K(4) O(501) O(501) 143.0 ? . . 55504
K(4) O(501) C(501) 117.0 ? . . .
K(4) O(501) C(512) 126.5 ? . . .
O(501) O(501) C(501) 51.7 ? 55504 . .
O(501) O(501) C(512) 55.6 ? 55504 . .
C(501) O(501) C(512) 106.5 ? . . .
K(4) O(506) C(511) 104.7 ? . . .
K(4) O(506) C(510) 110.6 ? . . .
C(511) O(506) C(510) 114.8 ? . . .
K(4) O(505) C(509) 124.2 ? . . .
K(4) O(505) C(508) 119.9 ? . . .
C(509) O(505) C(508) 111.2 ? . . .
O(401) C(412) C(411) 108(5) ? . . .
O(401) C(412) C(405) 114(4) ? . . 65502
C(411) C(412) C(405) 20(3) ? . . 65502
O(403) C(411) O(406) 27(4) ? 65502 . .
O(403) C(411) C(412) 131(6) ? 65502 . .
O(403) C(411) C(405) 125(12) ? 65502 . 65502
O(403) C(411) C(406) 111(6) ? 65502 . 65502
O(406) C(411) C(412) 108(5) ? . . .
O(406) C(411) C(405) 152(12) ? . . 65502
O(406) C(411) C(406) 128(5) ? . . 65502
C(412) C(411) C(405) 99(11) ? . . 65502
C(412) C(411) C(406) 79(4) ? . . 65502
C(405) C(411) C(406) 50(9) ? 65502 . 65502
O(201) C(201) O(206) 92.8(12) ? . . 65602
O(201) C(201) C(202) 118.2(13) ? . . .
O(201) C(201) C(205) 95(2) ? . . 55504
O(201) C(201) C(206) 47(2) ? . . 55504
O(201) C(201) C(207) 88(2) ? . . 65603
O(201) C(201) C(211) 136(2) ? . . 65602
O(201) C(201) C(212) 40.6(7) ? . . 65602
O(206) C(201) C(202) 25.8(17) ? 65602 . .
O(206) C(201) C(205) 89.4(17) ? 65602 . 55504
O(206) C(201) C(206) 122.8(8) ? 65602 . 55504
O(206) C(201) C(207) 48(2) ? 65602 . 65603
O(206) C(201) C(211) 46(3) ? 65602 . 65602
O(206) C(201) C(212) 114(2) ? 65602 . 65602
C(202) C(201) C(205) 83(2) ? . . 55504
C(202) C(201) C(206) 137.0(15) ? . . 55504
C(202) C(201) C(207) 59(3) ? . . 65603
C(202) C(201) C(211) 21(4) ? . . 65602
C(202) C(201) C(212) 136(2) ? . . 65602
C(205) C(201) C(206) 62(3) ? 55504 . 55504
C(205) C(201) C(207) 137(2) ? 55504 . 65603
C(205) C(201) C(211) 73(5) ? 55504 . 65602
C(205) C(201) C(212) 127(2) ? 55504 . 65602
C(206) C(201) C(207) 135(4) ? 55504 . 65603
C(206) C(201) C(211) 134(5) ? 55504 . 65602
C(206) C(201) C(212) 65(2) ? 55504 . 65602
C(207) C(201) C(211) 76(5) ? 65603 . 65602
C(207) C(201) C(212) 80(3) ? 65603 . 65602
C(211) C(201) C(212) 156(5) ? 65602 . 65602
O(202) C(202) O(203) 23.9(18) ? . . 55504
O(202) C(202) O(205) 48(2) ? . . 65603
O(202) C(202) O(206) 69(2) ? . . 65602
O(202) C(202) C(201) 108(2) ? . . .
O(202) C(202) C(207) 128(3) ? . . 65603
O(202) C(202) C(208) 110.8(17) ? . . 65603
O(202) C(202) C(210) 48(2) ? . . 65602
O(202) C(202) C(211) 108(2) ? . . 65602
O(203) C(202) O(205) 65.4(17) ? 55504 . 65603
O(203) C(202) O(206) 70(3) ? 55504 . 65602
O(203) C(202) C(201) 84(2) ? 55504 . .
O(203) C(202) C(207) 110(3) ? 55504 . 65603
O(203) C(202) C(208) 127(2) ? 55504 . 65603
O(203) C(202) C(210) 72(2) ? 55504 . 65602
O(203) C(202) C(211) 84(2) ? 55504 . 65602
O(205) C(202) O(206) 43(2) ? 65603 . 65602
O(205) C(202) C(201) 131(2) ? 65603 . .
O(205) C(202) C(207) 110(3) ? 65603 . 65603
O(205) C(202) C(208) 63.3(19) ? 65603 . 65603
O(205) C(202) C(210) 43(2) ? 65603 . 65602
O(205) C(202) C(211) 136(2) ? 65603 . 65602
O(206) C(202) C(201) 91(3) ? 65602 . .
O(206) C(202) C(207) 68(3) ? 65602 . 65603
O(206) C(202) C(208) 64(3) ? 65602 . 65603
O(206) C(202) C(210) 87(2) ? 65602 . 65602
O(206) C(202) C(211) 98(3) ? 65602 . 65602
C(201) C(202) C(207) 45(2) ? . . 65603
C(201) C(202) C(208) 120(4) ? . . 65603
C(201) C(202) C(210) 155(2) ? . . 65602
C(201) C(202) C(211) 7.1(18) ? . . 65602
C(207) C(202) C(208) 75(4) ? 65603 . 65603
C(207) C(202) C(210) 151(4) ? 65603 . 65602
C(207) C(202) C(211) 51(2) ? 65603 . 65602
C(208) C(202) C(210) 81(3) ? 65603 . 65602
C(208) C(202) C(211) 125(4) ? 65603 . 65602
C(210) C(202) C(211) 153(3) ? 65602 . 65602
O(202) C(203) O(202) 96(3) ? . . 55504
O(202) C(203) O(205) 96(3) ? . . 65602
O(202) C(203) O(205) 44(2) ? . . 65603
O(202) C(203) C(204) 108(3) ? . . .
O(202) C(203) C(204) 39(2) ? . . 55504
O(202) C(203) C(209) 102(3) ? . . 65602
O(202) C(203) C(210) 43(2) ? . . 65602
O(202) C(203) C(210) 133(4) ? . . 65603
O(202) C(203) O(205) 44(2) ? 55504 . 65602
O(202) C(203) O(205) 96(3) ? 55504 . 65603
O(202) C(203) C(204) 39(2) ? 55504 . .
O(202) C(203) C(204) 108(3) ? 55504 . 55504
O(202) C(203) C(209) 102(3) ? 55504 . 65602
O(202) C(203) C(210) 133(4) ? 55504 . 65602
O(202) C(203) C(210) 43(2) ? 55504 . 65603
O(205) C(203) O(205) 67(2) ? 65602 . 65603
O(205) C(203) C(204) 81(3) ? 65602 . .
O(205) C(203) C(204) 131(4) ? 65602 . 55504
O(205) C(203) C(209) 59(3) ? 65602 . 65602
O(205) C(203) C(210) 108(4) ? 65602 . 65602
O(205) C(203) C(210) 42(2) ? 65602 . 65603
O(205) C(203) C(204) 131(4) ? 65603 . .
O(205) C(203) C(204) 81(3) ? 65603 . 55504
O(205) C(203) C(209) 59(3) ? 65603 . 65602
O(205) C(203) C(210) 42(2) ? 65603 . 65602
O(205) C(203) C(210) 108(4) ? 65603 . 65603
C(204) C(203) C(204) 94(3) ? . . 55504
C(204) C(203) C(209) 132(2) ? . . 65602
C(204) C(203) C(210) 149(4) ? . . 65602
C(204) C(203) C(210) 57(2) ? . . 65603
C(204) C(203) C(209) 132(2) ? 55504 . 65602
C(204) C(203) C(210) 57(2) ? 55504 . 65602
C(204) C(203) C(210) 149(4) ? 55504 . 65603
C(209) C(203) C(210) 75(3) ? 65602 . 65602
C(209) C(203) C(210) 75(3) ? 65602 . 65603
C(210) C(203) C(210) 147(5) ? 65602 . 65603
O(202) C(204) O(203) 20(2) ? 55504 . .
O(202) C(204) C(203) 85(4) ? 55504 . .
O(202) C(204) C(210) 56(3) ? 55504 . 65603
O(203) C(204) C(203) 105(4) ? . . .
O(203) C(204) C(210) 69(3) ? . . 65603
C(203) C(204) C(210) 63(3) ? . . 65603
O(203) C(205) C(201) 81(3) ? . . 55504
O(203) C(205) C(206) 110(4) ? . . .
O(203) C(205) C(211) 71(2) ? . . 65603
C(201) C(205) C(206) 54(2) ? 55504 . .
C(201) C(205) C(211) 15.0(13) ? 55504 . 65603
C(206) C(205) C(211) 69(3) ? . . 65603
O(201) C(206) O(204) 61(2) ? 65603 . .
O(201) C(206) C(201) 82(2) ? 65603 . 55504
O(201) C(206) C(205) 119(2) ? 65603 . .
O(201) C(206) C(211) 87(2) ? 65603 . 65603
O(201) C(206) C(212) 51(2) ? 65603 . 65603
O(201) C(206) C(212) 48.0(19) ? 65603 . 55504
O(204) C(206) C(201) 134(2) ? . . 55504
O(204) C(206) C(205) 110(2) ? . . .
O(204) C(206) C(211) 132.0(19) ? . . 65603
O(204) C(206) C(212) 111(4) ? . . 65603
O(204) C(206) C(212) 63(2) ? . . 55504
C(201) C(206) C(205) 64(2) ? 55504 . .
C(201) C(206) C(211) 9.7(12) ? 55504 . 65603
C(201) C(206) C(212) 49.1(19) ? 55504 . 65603
C(201) C(206) C(212) 113(3) ? 55504 . 55504
C(205) C(206) C(211) 54(2) ? . . 65603
C(205) C(206) C(212) 112(3) ? . . 65603
C(205) C(206) C(212) 167(2) ? . . 55504
C(211) C(206) C(212) 58.4(19) ? 65603 . 65603
C(211) C(206) C(212) 122(3) ? 65603 . 55504
C(212) C(206) C(212) 64(2) ? 65603 . 55504
O(204) C(207) O(206) 94(2) ? . . 55504
O(204) C(207) C(201) 103(3) ? . . 65603
O(204) C(207) C(202) 126.1(16) ? . . 65603
O(204) C(207) C(208) 111(2) ? . . .
O(204) C(207) C(211) 118(3) ? . . 55504
O(204) C(207) C(212) 64(2) ? . . 55504
O(206) C(207) C(201) 91(4) ? 55504 . 65603
O(206) C(207) C(202) 33(2) ? 55504 . 65603
O(206) C(207) C(208) 43.2(18) ? 55504 . .
O(206) C(207) C(211) 76(3) ? 55504 . 55504
O(206) C(207) C(212) 125(2) ? 55504 . 55504
C(201) C(207) C(202) 76(4) ? 65603 . 65603
C(201) C(207) C(208) 123(5) ? 65603 . .
C(201) C(207) C(211) 21(2) ? 65603 . 55504
C(201) C(207) C(212) 51.6(18) ? 65603 . 55504
C(202) C(207) C(208) 47(3) ? 65603 . .
C(202) C(207) C(211) 56(3) ? 65603 . 55504
C(202) C(207) C(212) 126(4) ? 65603 . 55504
C(208) C(207) C(211) 102(4) ? . . 55504
C(208) C(207) C(212) 168(3) ? . . 55504
C(211) C(207) C(212) 72(2) ? 55504 . 55504
O(205) C(208) O(206) 51.0(16) ? . . 55504
O(205) C(208) C(202) 73(2) ? . . 65603
O(205) C(208) C(207) 106(2) ? . . .
O(205) C(208) C(210) 41(2) ? . . 55504
O(206) C(208) C(202) 39(2) ? 55504 . 65603
O(206) C(208) C(207) 56(2) ? 55504 . .
O(206) C(208) C(210) 64(3) ? 55504 . 55504
C(202) C(208) C(207) 59(3) ? 65603 . .
C(202) C(208) C(210) 54(3) ? 65603 . 55504
C(207) C(208) C(210) 111(3) ? . . 55504
O(205) C(209) O(205) 77(2) ? . . 55504
O(205) C(209) C(203) 76(3) ? . . 65602
O(205) C(209) C(210) 109(2) ? . . .
O(205) C(209) C(210) 42(2) ? . . 55504
O(205) C(209) C(203) 76(3) ? 55504 . 65602
O(205) C(209) C(210) 42(2) ? 55504 . .
O(205) C(209) C(210) 109(2) ? 55504 . 55504
C(203) C(209) C(210) 59(2) ? 65602 . .
C(203) C(209) C(210) 59(2) ? 65602 . 55504
C(210) C(209) C(210) 117(3) ? . . 55504
O(202) C(210) O(203) 16.5(8) ? 65602 . 65603
O(202) C(210) O(205) 66(3) ? 65602 . 55504
O(202) C(210) O(206) 61(2) ? 65602 . .
O(202) C(210) C(202) 71(2) ? 65602 . 65602
O(202) C(210) C(203) 81(2) ? 65602 . 65602
O(202) C(210) C(204) 50(3) ? 65602 . 65603
O(202) C(210) C(208) 101(3) ? 65602 . 55504
O(202) C(210) C(209) 109(2) ? 65602 . .
O(203) C(210) O(205) 71(3) ? 65603 . 55504
O(203) C(210) O(206) 51(2) ? 65603 . .
O(203) C(210) C(202) 55.5(19) ? 65603 . 65602
O(203) C(210) C(203) 97(2) ? 65603 . 65602
O(203) C(210) C(204) 59(3) ? 65603 . 65603
O(203) C(210) C(208) 90(3) ? 65603 . 55504
O(203) C(210) C(209) 122(2) ? 65603 . .
O(205) C(210) O(206) 50(2) ? 55504 . .
O(205) C(210) C(202) 81(3) ? 55504 . 65602
O(205) C(210) C(203) 79(3) ? 55504 . 65602
O(205) C(210) C(204) 106(3) ? 55504 . 65603
O(205) C(210) C(208) 63(3) ? 55504 . 55504
O(205) C(210) C(209) 61(2) ? 55504 . .
O(206) C(210) C(202) 30(2) ? . . 65602
O(206) C(210) C(203) 124(3) ? . . 65602
O(206) C(210) C(204) 110(3) ? . . 65603
O(206) C(210) C(208) 39.7(19) ? . . 55504
O(206) C(210) C(209) 109(4) ? . . .
C(202) C(210) C(203) 150(3) ? 65602 . 65602
C(202) C(210) C(204) 107(3) ? 65602 . 65603
C(202) C(210) C(208) 45(2) ? 65602 . 55504
C(202) C(210) C(209) 135(5) ? 65602 . .
C(203) C(210) C(204) 60(2) ? 65602 . 65603
C(203) C(210) C(208) 136(4) ? 65602 . 55504
C(203) C(210) C(209) 46(2) ? 65602 . .
C(204) C(210) C(208) 149(3) ? 65603 . 55504
C(204) C(210) C(209) 106(2) ? 65603 . .
C(208) C(210) C(209) 94(3) ? 55504 . .
O(203) C(211) O(206) 47.9(19) ? 65603 . .
O(203) C(211) C(201) 121(3) ? 65603 . 65602
O(203) C(211) C(202) 52.8(19) ? 65603 . 65602
O(203) C(211) C(205) 54.7(18) ? 65603 . 65603
O(203) C(211) C(206) 91.7(19) ? 65603 . 65603
O(203) C(211) C(207) 103.1(18) ? 65603 . 55504
O(203) C(211) C(212) 122(2) ? 65603 . .
O(206) C(211) C(201) 122(5) ? . . 65602
O(206) C(211) C(202) 30(2) ? . . 65602
O(206) C(211) C(205) 102.5(16) ? . . 65603
O(206) C(211) C(206) 119.3(16) ? . . 65603
O(206) C(211) C(207) 57.4(18) ? . . 55504
O(206) C(211) C(212) 108(2) ? . . .
C(201) C(211) C(202) 152(6) ? 65602 . 65602
C(201) C(211) C(205) 92(5) ? 65602 . 65603
C(201) C(211) C(206) 36(4) ? 65602 . 65603
C(201) C(211) C(207) 83(6) ? 65602 . 55504
C(201) C(211) C(212) 18(4) ? 65602 . .
C(202) C(211) C(205) 101(2) ? 65602 . 65603
C(202) C(211) C(206) 142.9(14) ? 65602 . 65603
C(202) C(211) C(207) 73(3) ? 65602 . 55504
C(202) C(211) C(212) 135(3) ? 65602 . .
C(205) C(211) C(206) 57(3) ? 65603 . 65603
C(205) C(211) C(207) 150(2) ? 65603 . 55504
C(205) C(211) C(212) 107(2) ? 65603 . .
C(206) C(211) C(207) 111(3) ? 65603 . 55504
C(206) C(211) C(212) 51(2) ? 65603 . .
C(207) C(211) C(212) 65(2) ? 55504 . .
O(201) C(212) O(204) 60.7(12) ? . . 55504
O(201) C(212) C(201) 99.7(9) ? . . 65602
O(201) C(212) C(206) 61.3(17) ? . . 65603
O(201) C(212) C(206) 56.4(13) ? . . 55504
O(201) C(212) C(207) 103.1(7) ? . . 55504
O(201) C(212) C(211) 100.3(8) ? . . .
O(201) C(212) C(212) 48.5(3) ? . . 65602
O(204) C(212) C(201) 96.8(18) ? 55504 . 65602
O(204) C(212) C(206) 114.1(15) ? 55504 . 65603
O(204) C(212) C(206) 56.5(19) ? 55504 . 55504
O(204) C(212) C(207) 59(2) ? 55504 . 55504
O(204) C(212) C(211) 91.7(18) ? 55504 . .
O(204) C(212) C(212) 98.1(15) ? 55504 . 65602
C(201) C(212) C(206) 65(2) ? 65602 . 65603
C(201) C(212) C(206) 149.6(7) ? 65602 . 55504
C(201) C(212) C(207) 49(2) ? 65602 . 55504
C(201) C(212) C(211) 6.2(13) ? 65602 . .
C(201) C(212) C(212) 127.4(14) ? 65602 . 65602
C(206) C(212) C(206) 110(2) ? 65603 . 55504
C(206) C(212) C(207) 109(2) ? 65603 . 55504
C(206) C(212) C(211) 71(2) ? 65603 . .
C(206) C(212) C(212) 62(2) ? 65603 . 65602
C(206) C(212) C(207) 114(2) ? 55504 . 55504
C(206) C(212) C(211) 146.2(8) ? 55504 . .
C(206) C(212) C(212) 53.3(17) ? 55504 . 65602
C(207) C(212) C(211) 43(2) ? 55504 . .
C(207) C(212) C(212) 151.6(8) ? 55504 . 65602
C(211) C(212) C(212) 132.0(13) ? . . 65602
O(301) C(301) O(304) 59(2) ? . . 55504
O(301) C(301) C(302) 110(3) ? . . .
O(301) C(301) C(306) 105(3) ? . . 55504
O(301) C(301) C(307) 33.0(14) ? . . 55504
O(304) C(301) C(302) 62(4) ? 55504 . .
O(304) C(301) C(306) 57(4) ? 55504 . 55504
O(304) C(301) C(307) 90(3) ? 55504 . 55504
C(302) C(301) C(306) 5.2(13) ? . . 55504
C(302) C(301) C(307) 125(6) ? . . 55504
C(306) C(301) C(307) 121(6) ? 55504 . 55504
O(302) C(302) O(304) 71(2) ? . . 55504
O(302) C(302) C(301) 107(4) ? . . .
O(302) C(302) C(305) 34.9(19) ? . . 55504
O(302) C(302) C(306) 56(13) ? . . 55504
O(304) C(302) C(301) 41(2) ? 55504 . .
O(304) C(302) C(305) 105(2) ? 55504 . 55504
O(304) C(302) C(306) 104(14) ? 55504 . 55504
C(301) C(302) C(305) 135(4) ? . . 55504
C(301) C(302) C(306) 141(15) ? . . 55504
C(305) C(302) C(306) 52(12) ? 55504 . 55504
O(302) C(303) O(303) 63(2) ? . . 55504
O(302) C(303) C(304) 111(2) ? . . .
O(302) C(303) C(305) 39(2) ? . . 55504
O(303) C(303) C(304) 62.8(17) ? 55504 . .
O(303) C(303) C(305) 102(4) ? 55504 . 55504
C(304) C(303) C(305) 132(4) ? . . 55504
O(303) C(304) O(303) 72.9(16) ? . . 55504
O(303) C(304) C(303) 106.3(19) ? . . .
O(303) C(304) C(303) 35.8(14) ? . . 55504
O(303) C(304) C(303) 35.8(14) ? 55504 . .
O(303) C(304) C(303) 106.3(19) ? 55504 . 55504
C(303) C(304) C(303) 134(2) ? . . 55504
O(302) C(305) O(303) 63.3(18) ? 55504 . .
O(302) C(305) C(302) 62(2) ? 55504 . 55504
O(302) C(305) C(303) 101(2) ? 55504 . 55504
O(302) C(305) C(306) 61(2) ? 55504 . .
O(303) C(305) C(302) 113(2) ? . . 55504
O(303) C(305) C(303) 38(2) ? . . 55504
O(303) C(305) C(306) 107(2) ? . . .
C(302) C(305) C(303) 135(3) ? 55504 . 55504
C(302) C(305) C(306) 7(2) ? 55504 . .
C(303) C(305) C(306) 128(4) ? 55504 . .
O(302) C(306) O(304) 72(3) ? 55504 . .
O(302) C(306) C(301) 102(4) ? 55504 . 55504
O(302) C(306) C(302) 115(17) ? 55504 . 55504
O(302) C(306) C(305) 38(2) ? 55504 . .
O(304) C(306) C(301) 35.9(16) ? . . 55504
O(304) C(306) C(302) 67(16) ? . . 55504
O(304) C(306) C(305) 109(3) ? . . .
C(301) C(306) C(302) 33(14) ? 55504 . 55504
C(301) C(306) C(305) 130(4) ? 55504 . .
C(302) C(306) C(305) 120(14) ? 55504 . .
O(301) C(307) O(304) 62(3) ? 55504 . .
O(301) C(307) C(301) 104(4) ? 55504 . 55504
O(301) C(307) C(308) 61(5) ? 55504 . .
O(301) C(307) C(312) 64(5) ? 55504 . 55504
O(304) C(307) C(301) 44.1(19) ? . . 55504
O(304) C(307) C(308) 112(3) ? . . .
O(304) C(307) C(312) 118(3) ? . . 55504
C(301) C(307) C(308) 128(6) ? 55504 . .
C(301) C(307) C(312) 135(6) ? 55504 . 55504
C(308) C(307) C(312) 7(2) ? . . 55504
O(301) C(308) O(305) 79(2) ? 55504 . .
O(301) C(308) C(307) 32.7(17) ? 55504 . .
O(301) C(308) C(311) 107(3) ? 55504 . 55504
O(301) C(308) C(312) 120(24) ? 55504 . 55504
O(305) C(308) C(307) 109(4) ? . . .
O(305) C(308) C(311) 34.8(17) ? . . 55504
O(305) C(308) C(312) 79(7) ? . . 55504
C(307) C(308) C(311) 128(4) ? . . 55504
C(307) C(308) C(312) 113(21) ? . . 55504
C(311) C(308) C(312) 47(6) ? 55504 . 55504
O(305) C(309) O(306) 55(2) ? . . 55504
O(305) C(309) C(310) 110(2) ? . . .
O(305) C(309) C(311) 39(2) ? . . 55504
O(306) C(309) C(310) 69(2) ? 55504 . .
O(306) C(309) C(311) 92(4) ? 55504 . 55504
C(310) C(309) C(311) 122(3) ? . . 55504
O(306) C(310) O(306) 80.3(17) ? . . 55504
O(306) C(310) C(309) 107(2) ? . . .
O(306) C(310) C(309) 31.0(16) ? . . 55504
O(306) C(310) C(309) 31.0(16) ? 55504 . .
O(306) C(310) C(309) 107(2) ? 55504 . 55504
C(309) C(310) C(309) 127(2) ? . . 55504
O(305) C(311) O(306) 55(2) ? 55504 . .
O(305) C(311) C(308) 61(2) ? 55504 . 55504
O(305) C(311) C(309) 86(2) ? 55504 . 55504
O(305) C(311) C(312) 66(2) ? 55504 . .
O(306) C(311) C(308) 103(2) ? . . 55504
O(306) C(311) C(309) 32.5(19) ? . . 55504
O(306) C(311) C(312) 109(2) ? . . .
C(308) C(311) C(309) 117(3) ? 55504 . 55504
C(308) C(311) C(312) 6.2(15) ? 55504 . .
C(309) C(311) C(312) 121(3) ? 55504 . .
O(301) C(312) O(305) 76(2) ? . . 55504
O(301) C(312) C(307) 30.5(14) ? . . 55504
O(301) C(312) C(308) 52(22) ? . . 55504
O(301) C(312) C(311) 108(3) ? . . .
O(305) C(312) C(307) 105(3) ? 55504 . 55504
O(305) C(312) C(308) 92(6) ? 55504 . 55504
O(305) C(312) C(311) 37.6(18) ? 55504 . .
C(307) C(312) C(308) 60(20) ? 55504 . 55504
C(307) C(312) C(311) 131(4) ? 55504 . .
C(308) C(312) C(311) 127(6) ? 55504 . .
O(401) C(401) C(402) 108(4) ? . . .
O(402) C(402) C(401) 111(4) ? . . .
O(402) C(402) C(408) 111(4) ? . . 65502
C(401) C(402) C(408) 102(6) ? . . 65502
O(402) C(403) C(404) 107(5) ? . . .
O(402) C(403) C(409) 82(8) ? . . 65502
O(402) C(403) C(410) 114(6) ? . . 65502
C(404) C(403) C(409) 137(8) ? . . 65502
C(404) C(403) C(410) 43(4) ? . . 65502
C(409) C(403) C(410) 94(8) ? 65502 . 65502
O(403) C(404) O(406) 29(3) ? . . 65502
O(403) C(404) C(403) 110(5) ? . . .
O(403) C(404) C(410) 69(6) ? . . 65502
O(406) C(404) C(403) 95(5) ? 65502 . .
O(406) C(404) C(410) 77(6) ? 65502 . 65502
C(403) C(404) C(410) 55(5) ? . . 65502
O(403) C(405) C(412) 95(4) ? . . 65502
O(403) C(405) C(411) 36(8) ? . . 65502
O(403) C(405) C(406) 108(5) ? . . .
C(412) C(405) C(411) 61(10) ? 65502 . 65502
C(412) C(405) C(406) 83(5) ? 65502 . .
C(411) C(405) C(406) 112(11) ? 65502 . .
O(404) C(406) C(411) 95(4) ? . . 65502
O(404) C(406) C(405) 110(5) ? . . .
C(411) C(406) C(405) 17(3) ? 65502 . .
O(404) C(407) C(408) 108(4) ? . . .
O(405) C(408) C(402) 74(3) ? . . 65502
O(405) C(408) C(407) 110(4) ? . . .
C(402) C(408) C(407) 123(5) ? 65502 . .
O(402) C(409) O(405) 71(4) ? 65502 . .
O(402) C(409) C(403) 69(7) ? 65502 . 65502
O(402) C(409) C(410) 96(4) ? 65502 . .
O(405) C(409) C(403) 134(9) ? . . 65502
O(405) C(409) C(410) 109(5) ? . . .
C(403) C(409) C(410) 55(6) ? 65502 . .
O(403) C(410) O(406) 28(3) ? 65502 . .
O(403) C(410) C(403) 127(6) ? 65502 . 65502
O(403) C(410) C(404) 69(6) ? 65502 . 65502
O(403) C(410) C(409) 134(6) ? 65502 . .
O(406) C(410) C(403) 99(6) ? . . 65502
O(406) C(410) C(404) 58(6) ? . . 65502
O(406) C(410) C(409) 111(5) ? . . .
C(403) C(410) C(404) 82(6) ? 65502 . 65502
C(403) C(410) C(409) 30(4) ? 65502 . .
C(404) C(410) C(409) 112(7) ? 65502 . .
O(504) C(506) C(505) 108.6 ? . . .
O(503) C(505) C(506) 109.0 ? . . .
O(503) C(504) C(503) 111.8 ? . . .
O(502) C(503) C(504) 109.0 ? . . .
O(502) C(502) C(502) 110.2 ? . . 55504
O(502) C(502) C(501) 109.9 ? . . .
C(502) C(502) C(501) 58.3 ? 55504 . .
O(501) C(501) O(501) 76.7 ? . . 55504
O(501) C(501) C(502) 108.8 ? . . .
O(501) C(501) C(502) 167.2 ? . . 55504
O(501) C(501) C(502) 167.2 ? 55504 . .
O(501) C(501) C(502) 108.8 ? 55504 . 55504
C(502) C(501) C(502) 63.4 ? . . 55504
O(501) C(512) O(501) 68.7 ? . . 55504
O(501) C(512) C(511) 99.5 ? . . .
O(501) C(512) C(511) 165.7 ? . . 55504
O(501) C(512) C(511) 165.7 ? 55504 . .
O(501) C(512) C(511) 99.5 ? 55504 . 55504
C(511) C(512) C(511) 90.8 ? . . 55504
O(506) C(511) C(512) 109.8 ? . . .
O(506) C(510) C(509) 110.5 ? . . .
O(505) C(509) C(510) 106.8 ? . . .
O(505) C(508) C(507) 110.5 ? . . .
O(504) C(507) C(508) 108.6 ? . . .

loop_
_geom_bond_atom_site_label_1
_geom_bond_atom_site_label_2
_geom_bond_distance
_geom_bond_publ_flag
_geom_bond_site_symmetry_1
_geom_bond_site_symmetry_2
W(1) O(3) 1.888(13) ? . .
W(1) O(5) 1.932(16) ? . .
W(1) O(7) 1.880(17) ? . .
W(1) O(8) 1.917(13) ? . .
W(1) O(15) 2.303(14) ? . .
W(1) O(102) 1.687(18) ? . .
W(2) O(4) 1.884(13) ? . .
W(2) O(6) 1.925(16) ? . .
W(2) O(7) 1.931(17) ? . .
W(2) O(9) 1.932(13) ? . .
W(2) O(15) 2.333(14) ? . .
W(2) O(103) 1.693(18) ? . .
W(3) O(5) 1.909(15) ? . .
W(3) O(5) 1.909(15) ? . 56504
W(3) O(10) 1.935(15) ? . .
W(3) O(10) 1.935(15) ? . 56504
W(3) O(16) 2.33(2) ? . .
W(3) O(104) 1.68(3) ? . .
W(4) O(6) 1.917(15) ? . .
W(4) O(6) 1.917(15) ? . 56504
W(4) O(11) 1.945(15) ? . .
W(4) O(11) 1.945(15) ? . 56504
W(4) O(17) 2.34(2) ? . .
W(4) O(105) 1.72(2) ? . .
W(5) O(8) 1.899(13) ? . .
W(5) O(10) 1.903(17) ? . .
W(5) O(12) 1.915(8) ? . .
W(5) O(14) 1.877(15) ? . .
W(5) O(16) 2.348(12) ? . .
W(5) O(106) 1.699(15) ? . .
W(6) O(9) 1.893(13) ? . .
W(6) O(11) 1.891(15) ? . .
W(6) O(13) 1.917(9) ? . .
W(6) O(14) 1.914(14) ? . .
W(6) O(17) 2.365(13) ? . .
W(6) O(107) 1.699(15) ? . .
Ti(1) O(1) 2.009(17) ? . .
Ti(1) O(2) 2.01(2) ? . .
Ti(1) O(3) 1.866(16) ? . .
Ti(1) O(4) 1.871(17) ? . .
Ti(1) O(15) 2.415(12) ? . .
Ti(1) O(101) 1.803(5) ? . .
K(1) O(201) 2.822(6) ? . .
K(1) O(201) 2.822(6) ? . 65603
K(1) O(202) 2.91(3) ? . .
K(1) O(202) 2.91(3) ? . 65602
K(1) O(202) 2.91(3) ? . 65603
K(1) O(202) 2.91(3) ? . 55504
K(1) O(203) 2.81(4) ? . .
K(1) O(203) 2.81(4) ? . 65602
K(1) O(203) 2.81(4) ? . 65603
K(1) O(203) 2.81(4) ? . 55504
K(1) O(204) 2.84(2) ? . .
K(1) O(204) 2.844(19) ? . 65602
K(1) O(204) 2.844(19) ? . 65603
K(1) O(204) 2.84(2) ? . 55504
K(1) O(205) 2.86(3) ? . .
K(1) O(205) 2.86(3) ? . 65602
K(1) O(205) 2.86(3) ? . 65603
K(1) O(205) 2.86(3) ? . 55504
K(1) O(206) 2.997(17) ? . .
K(1) O(206) 2.997(17) ? . 65602
K(1) O(206) 2.997(17) ? . 65603
K(1) O(206) 2.997(17) ? . 55504
K(2) O(301) 2.856(9) ? . .
K(2) O(301) 2.856(9) ? . 55504
K(2) O(302) 2.88(2) ? . .
K(2) O(302) 2.88(2) ? . 55504
K(2) O(303) 2.86(3) ? . .
K(2) O(303) 2.86(3) ? . 55504
K(2) O(304) 2.807(10) ? . .
K(2) O(304) 2.807(10) ? . 55504
K(2) O(305) 2.76(2) ? . .
K(2) O(305) 2.76(2) ? . 55504
K(2) O(306) 2.87(3) ? . .
K(2) O(306) 2.87(3) ? . 55504
K(3) O(401) 2.84(5) ? . .
K(3) O(401) 2.84(5) ? . 65502
K(3) O(402) 3.08(5) ? . .
K(3) O(402) 3.08(5) ? . 65502
K(3) O(403) 3.02(6) ? . .
K(3) O(403) 3.02(6) ? . 65502
K(3) O(404) 3.03(5) ? . .
K(3) O(404) 3.03(5) ? . 65502
K(3) O(405) 2.75(5) ? . .
K(3) O(405) 2.75(5) ? . 65502
K(3) O(406) 2.86(6) ? . .
K(3) O(406) 2.86(6) ? . 65502
K(4) O(504) 3.104 ? . .
K(4) O(503) 2.762 ? . .
K(4) O(502) 2.798 ? . .
K(4) O(501) 2.811 ? . .
K(4) O(506) 3.108 ? . .
K(4) O(505) 3.072 ? . .
Si(1) O(15) 1.631(13) ? . .
Si(1) O(15) 1.631(13) ? . 56504
Si(1) O(16) 1.63(2) ? . .
Si(1) O(17) 1.62(2) ? . .
O(1) C(1) 1.51(8) ? . .
O(2) C(2) 1.41(10) ? . .
O(201) O(204) 1.40(3) ? . 65603
O(201) O(204) 1.40(3) ? . 55504
O(201) C(201) 1.76(2) ? . .
O(201) C(201) 1.76(2) ? . 65602
O(201) C(206) 1.30(5) ? . 65603
O(201) C(206) 1.30(5) ? . 55504
O(201) C(212) 1.160(6) ? . .
O(201) C(212) 1.160(6) ? . 65602
O(202) O(203) 0.57(4) ? . 55504
O(202) O(205) 1.19(5) ? . 65603
O(202) O(206) 1.34(4) ? . 65602
O(202) C(202) 1.41(2) ? . .
O(202) C(203) 1.62(4) ? . .
O(202) C(204) 1.03(7) ? . 55504
O(202) C(210) 1.12(5) ? . 65602
O(203) O(205) 1.56(5) ? . 65602
O(203) O(206) 1.28(5) ? . 65603
O(203) C(202) 1.34(4) ? . 55504
O(203) C(204) 1.42(7) ? . .
O(203) C(205) 1.45(4) ? . .
O(203) C(210) 1.55(5) ? . 65603
O(203) C(211) 1.68(2) ? . 65603
O(204) C(206) 1.44(4) ? . .
O(204) C(207) 1.46(6) ? . .
O(204) C(212) 1.54(3) ? . 55504
O(205) O(205) 1.724(3) ? . 55504
O(205) O(206) 1.125(16) ? . 55504
O(205) C(202) 1.536(17) ? . 65603
O(205) C(203) 1.56(7) ? . 65602
O(205) C(208) 1.44(3) ? . .
O(205) C(209) 1.39(4) ? . .
O(205) C(210) 1.07(7) ? . 55504
O(206) C(201) 1.680(14) ? . 65602
O(206) C(202) 0.73(4) ? . 65602
O(206) C(207) 1.25(3) ? . 55504
O(206) C(208) 1.03(3) ? . 55504
O(206) C(210) 1.45(5) ? . .
O(206) C(211) 1.438(19) ? . .
O(301) O(304) 1.28(5) ? . 55504
O(301) C(301) 1.47(4) ? . .
O(301) C(307) 0.823(16) ? . 55504
O(301) C(308) 1.33(7) ? . 55504
O(301) C(312) 1.46(7) ? . .
O(302) O(303) 1.34(3) ? . 55504
O(302) O(304) 1.64(5) ? . 55504
O(302) C(302) 1.46(2) ? . .
O(302) C(303) 1.47(5) ? . .
O(302) C(305) 0.95(5) ? . 55504
O(302) C(306) 1.34(3) ? . 55504
O(303) O(303) 1.661(14) ? . 55504
O(303) C(303) 0.92(3) ? . 55504
O(303) C(304) 1.40(3) ? . .
O(303) C(305) 1.461(17) ? . .
O(304) C(301) 1.00(2) ? . 55504
O(304) C(302) 1.36(7) ? . 55504
O(304) C(306) 1.44(7) ? . .
O(304) C(307) 1.44(4) ? . .
O(305) O(306) 1.21(3) ? . 55504
O(305) C(308) 1.43(2) ? . .
O(305) C(309) 1.48(5) ? . .
O(305) C(311) 0.94(4) ? . 55504
O(305) C(312) 1.41(2) ? . 55504
O(306) C(309) 0.79(3) ? . 55504
O(306) C(310) 1.43(2) ? . .
O(306) C(311) 1.47(2) ? . .
O(401) O(404) 1.19(7) ? . 65502
O(401) C(412) 1.45(9) ? . .
O(401) C(401) 1.43(8) ? . .
O(402) O(405) 1.73(7) ? . 65502
O(402) C(402) 1.45(8) ? . .
O(402) C(403) 1.45(10) ? . .
O(402) C(409) 1.54(9) ? . 65502
O(403) O(406) 0.69(8) ? . 65502
O(403) C(411) 1.02(9) ? . 65502
O(403) C(404) 1.44(10) ? . .
O(403) C(405) 1.43(9) ? . .
O(403) C(410) 1.44(10) ? . 65502
O(404) C(406) 1.45(9) ? . .
O(404) C(407) 1.40(8) ? . .
O(405) C(408) 1.45(8) ? . .
O(405) C(409) 1.42(10) ? . .
O(406) C(411) 1.41(9) ? . .
O(406) C(404) 1.24(10) ? . 65502
O(406) C(410) 1.42(9) ? . .
O(504) C(506) 1.424 ? . .
O(504) C(507) 1.420 ? . .
O(503) C(505) 1.390 ? . .
O(503) C(504) 1.414 ? . .
O(502) C(503) 1.393 ? . .
O(502) C(502) 1.430 ? . .
O(501) O(501) 1.723 ? . 55504
O(501) C(501) 1.389 ? . .
O(501) C(512) 1.526 ? . .
O(506) C(511) 1.413 ? . .
O(506) C(510) 1.434 ? . .
O(505) C(509) 1.422 ? . .
O(505) C(508) 1.427 ? . .
C(412) C(411) 1.48(10) ? . .
C(412) C(405) 1.67(9) ? . 65502
C(411) C(405) 0.58(9) ? . 65502
C(411) C(406) 1.77(9) ? . 65502
C(201) C(202) 1.50(2) ? . .
C(201) C(205) 1.51(5) ? . 55504
C(201) C(206) 1.37(4) ? . 55504
C(201) C(207) 1.09(5) ? . 65603
C(201) C(211) 0.39(3) ? . 65602
C(201) C(212) 1.14(2) ? . 65602
C(202) C(207) 1.32(6) ? . 65603
C(202) C(208) 1.12(6) ? . 65603
C(202) C(210) 1.29(3) ? . 65602
C(202) C(211) 1.15(2) ? . 65602
C(203) C(204) 1.34(5) ? . .
C(203) C(204) 1.34(5) ? . 55504
C(203) C(209) 1.15(7) ? . 65602
C(203) C(210) 1.37(2) ? . 65602
C(203) C(210) 1.37(2) ? . 65603
C(204) C(210) 1.29(7) ? . 65603
C(205) C(206) 1.49(7) ? . .
C(205) C(211) 1.44(5) ? . 65603
C(206) C(211) 1.66(4) ? . 65603
C(206) C(212) 1.37(5) ? . 65603
C(206) C(212) 1.51(5) ? . 55504
C(207) C(208) 1.49(3) ? . .
C(207) C(211) 1.07(6) ? . 55504
C(207) C(212) 1.43(3) ? . 55504
C(208) C(210) 1.57(7) ? . 55504
C(209) C(210) 1.54(3) ? . .
C(209) C(210) 1.54(3) ? . 55504
C(211) C(212) 1.50(3) ? . .
C(212) C(212) 1.538(9) ? . 65602
C(301) C(302) 1.51(8) ? . .
C(301) C(306) 1.71(8) ? . 55504
C(301) C(307) 1.03(6) ? . 55504
C(302) C(305) 1.65(4) ? . 55504
C(302) C(306) 0.25(6) ? . 55504
C(303) C(304) 1.555(18) ? . .
C(303) C(305) 0.96(3) ? . 55504
C(305) C(306) 1.51(4) ? . .
C(307) C(308) 1.52(8) ? . .
C(307) C(312) 1.62(8) ? . 55504
C(308) C(311) 1.63(4) ? . 55504
C(308) C(312) 0.22(5) ? . 55504
C(309) C(310) 1.51(2) ? . .
C(309) C(311) 1.21(4) ? . 55504
C(311) C(312) 1.49(4) ? . .
C(401) C(402) 1.47(11) ? . .
C(402) C(408) 1.62(7) ? . 65502
C(403) C(404) 1.48(9) ? . .
C(403) C(409) 0.76(9) ? . 65502
C(403) C(410) 1.23(9) ? . 65502
C(404) C(410) 1.02(9) ? . 65502
C(405) C(406) 1.47(10) ? . .
C(407) C(408) 1.50(11) ? . .
C(409) C(410) 1.49(9) ? . .
C(506) C(505) 1.472 ? . .
C(504) C(503) 1.471 ? . .
C(502) C(502) 1.545 ? . 55504
C(502) C(501) 1.470 ? . .
C(512) C(511) 1.584 ? . .
C(512) C(511) 1.584 ? . 55504
C(510) C(509) 1.458 ? . .
C(508) C(507) 1.446 ? . .

loop_
_geom_contact_atom_site_label_1
_geom_contact_atom_site_label_2
_geom_contact_distance
_geom_contact_publ_flag
_geom_contact_site_symmetry_1
_geom_contact_site_symmetry_2
O(1) O(101) 2.91(2) ? . 66603
O(2) O(101) 2.92(2) ? . 66603
O(3) C(212) 3.404(16) ? . 65602
O(3) C(404) 3.22(7) ? . 65502
O(3) C(410) 3.50(7) ? . .
O(4) C(411) 3.53(6) ? . 65602
O(4) C(201) 3.156(16) ? . .
O(4) C(207) 3.46(2) ? . 65603
O(4) C(211) 3.225(17) ? . 65602
O(4) C(212) 3.307(16) ? . 65602
O(4) C(405) 3.08(6) ? . 55601
O(5) C(403) 3.22(7) ? . 65502
O(5) C(404) 3.54(7) ? . 65502
O(6) C(412) 3.39(6) ? . 65602
O(7) C(202) 3.59(2) ? . .
O(7) C(207) 3.07(2) ? . 65603
O(7) C(208) 3.24(2) ? . 65603
O(7) C(211) 3.56(2) ? . 65602
O(7) C(311) 3.32(2) ? . .
O(7) C(312) 3.42(3) ? . .
O(8) C(308) 3.29(2) ? . 55504
O(8) C(312) 3.18(2) ? . .
O(9) C(307) 3.41(3) ? . 55504
O(12) C(304) 3.28(3) ? . 55606
O(13) C(304) 3.02(3) ? . 55606
O(14) C(303) 3.52(3) ? . 55607
O(14) C(304) 3.43(2) ? . 55606
O(101) C(212) 3.420(19) ? . .
O(101) C(212) 3.420(19) ? . 65602
O(102) C(311) 3.47(3) ? . .
O(102) C(403) 3.41(7) ? . 65502
O(102) C(409) 3.35(7) ? . .
O(102) C(410) 3.38(7) ? . .
O(103) C(201) 3.56(2) ? . .
O(103) C(202) 3.21(3) ? . .
O(103) C(208) 3.52(4) ? . 65603
O(103) C(211) 3.32(2) ? . 65602
O(103) C(405) 3.54(7) ? . 55601
O(103) C(406) 2.93(7) ? . 55601
O(104) C(402) 3.52(7) ? . 65502
O(104) C(402) 3.52(7) ? . 66503
O(104) C(403) 3.55(6) ? . 65502
O(104) C(403) 3.55(6) ? . 66503
O(105) C(401) 3.07(6) ? . 65602
O(105) C(401) 3.07(6) ? . 66603
O(106) C(508) 2.993 ? . 45508
O(107) C(301) 3.23(4) ? . .
O(107) C(302) 3.18(2) ? . .
O(107) C(305) 3.44(4) ? . 55606
O(107) C(306) 3.31(2) ? . 55504
O(107) C(307) 3.45(5) ? . 55504
O(107) C(506) 2.826 ? . 65602
O(505) C(510) 3.204 ? . 65507
C(1) O(101) 3.57(6) ? . 66603
C(1) C(412) 3.18(8) ? . 65602
C(1) C(412) 3.18(9) ? . 66603
C(1) C(411) 3.48(7) ? . 65602
C(1) C(411) 3.48(7) ? . 66603
C(1) C(405) 3.51(7) ? . 55601
C(1) C(405) 3.51(7) ? . 56604
C(2) O(101) 3.42(7) ? . 66603
C(2) C(404) 3.07(9) ? . 65502
C(2) C(404) 3.07(9) ? . 66503
C(412) O(6) 3.39(6) ? . 65602
C(412) C(1) 3.18(9) ? . 65602
C(411) O(4) 3.53(6) ? . 65602
C(411) C(1) 3.48(7) ? . 65602
C(201) O(4) 3.156(16) ? . .
C(201) O(103) 3.56(2) ? . .
C(202) O(7) 3.59(2) ? . .
C(202) O(103) 3.21(3) ? . .
C(205) C(405) 3.57(7) ? . 55604
C(205) C(406) 3.56(8) ? . 55604
C(207) O(4) 3.46(2) ? . 65603
C(207) O(7) 3.07(2) ? . 65603
C(208) O(7) 3.24(2) ? . 65603
C(208) O(103) 3.52(4) ? . 65603
C(208) C(310) 3.58(4) ? . 65602
C(208) C(311) 3.16(5) ? . 65603
C(209) C(310) 3.34(6) ? . 65602
C(211) O(4) 3.225(17) ? . 65602
C(211) O(7) 3.56(2) ? . 65602
C(211) O(103) 3.32(2) ? . 65602
C(212) O(3) 3.404(16) ? . 65602
C(212) O(4) 3.307(16) ? . 65602
C(212) O(101) 3.420(19) ? . .
C(301) O(107) 3.23(4) ? . .
C(302) O(107) 3.18(2) ? . .
C(303) O(14) 3.52(3) ? . 55607
C(304) O(12) 3.28(3) ? . 54606
C(304) O(13) 3.02(3) ? . 54606
C(304) O(14) 3.43(2) ? . 54606
C(304) O(14) 3.43(2) ? . 55607
C(305) O(107) 3.44(4) ? . 54606
C(306) O(107) 3.31(2) ? . 55504
C(306) C(506) 3.551 ? . 65603
C(307) O(9) 3.41(3) ? . 55504
C(307) O(107) 3.45(5) ? . 55504
C(308) O(8) 3.29(2) ? . 55504
C(310) C(208) 3.58(4) ? . 65602
C(310) C(208) 3.58(4) ? . 65603
C(310) C(209) 3.34(6) ? . 65602
C(311) O(7) 3.32(2) ? . .
C(311) O(102) 3.47(3) ? . .
C(311) C(208) 3.16(5) ? . 65603
C(312) O(7) 3.42(3) ? . .
C(312) O(8) 3.18(2) ? . .
C(401) O(105) 3.07(6) ? . 65602
C(401) C(401) 3.24(7) ? . 56504
C(402) O(104) 3.52(7) ? . 65502
C(403) O(5) 3.22(7) ? . 65502
C(403) O(102) 3.41(7) ? . 65502
C(403) O(104) 3.55(6) ? . 65502
C(404) O(3) 3.22(7) ? . 65502
C(404) O(5) 3.54(7) ? . 65502
C(404) C(2) 3.07(9) ? . 65502
C(405) O(4) 3.08(6) ? . 55401
C(405) O(103) 3.54(7) ? . 55401
C(405) C(1) 3.51(7) ? . 55401
C(405) C(205) 3.57(7) ? . 55404
C(406) O(103) 2.93(7) ? . 55401
C(406) C(205) 3.56(8) ? . 55404
C(407) C(504) 3.145 ? . 65502
C(407) C(503) 3.065 ? . 65502
C(408) C(503) 3.584 ? . 65502
C(409) O(102) 3.35(7) ? . .
C(410) O(3) 3.50(7) ? . .
C(410) O(102) 3.38(7) ? . .
C(506) O(107) 2.826 ? . 65602
C(506) C(306) 3.551 ? . 65603
C(504) C(407) 3.145 ? . 65502
C(503) C(407) 3.065 ? . 65502
C(503) C(408) 3.584 ? . 65502
C(510) O(505) 3.204 ? . 65507
C(508) O(106) 2.993 ? . 55508
